data_4110392
loop_
_publ_author_name
'H. Martin Dietrich'
'Hilde Grove'
'Karl W. T\"ornroos'
'Reiner Anwander'

_publ_contact_author_address
;
Department of Chemistry
University of Bergen
All\'egaten 41
N-5007 Bergen
Norway
;
_publ_contact_author_name 'Reiner Anwander'
_publ_section_title
;
 Multiple C-H Bond Activation in Group 3 Chemistry: Synthesis and
 Structural Characterization of an Yttrium-Aluminum-Methine Cluster
;
_journal_name_full 'Journal of the American Chemical Society'
_journal_page_first 1458
_journal_page_last 1459
_journal_paper_doi 10.1021/ja057618z
_journal_volume 128
_journal_year 2006
_chemical_formula_moiety 'C28 H52 Al2 Y2'
_chemical_formula_sum 'C28 H52 Al2 Y2'
_chemical_formula_weight 620.48
_chemical_name_systematic
; 
 ? 
;
_space_group_IT_number 2
_symmetry_cell_setting triclinic
_symmetry_space_group_name_Hall '-P 1'
_symmetry_space_group_name_H-M 'P -1'
_atom_sites_solution_hydrogens geom
_atom_sites_solution_primary direct
_atom_sites_solution_secondary difmap
_audit_creation_method SHELXL-97
_cell_angle_alpha 110.4430(10)
_cell_angle_beta 91.2250(10)
_cell_angle_gamma 109.7880(10)
_cell_formula_units_Z 4
_cell_length_a 10.9530(4)
_cell_length_b 15.6798(6)
_cell_length_c 21.1344(8)
_cell_measurement_reflns_used 16085
_cell_measurement_temperature 153(2)
_cell_measurement_theta_max 29.57
_cell_measurement_theta_min 2.37
_cell_volume 3159.8(2)
_computing_cell_refinement
;
Bruker (2001). SAINT, version 6.02a, Bruker AXS Inc., Madison, 
Wisconsin, USA.
;
_computing_data_collection
;
Bruker (1999). SMART, version 5.059, Bruker AXS Inc., Madison, 
Wisconsin, USA.
;
_computing_data_reduction
;
Bruker (2001). SAINT, version 6.02a, Bruker AXS Inc., Madison, 
Wisconsin, USA.
;
_computing_molecular_graphics
;
Bruker AXS (2003). SHELXTL. Version 6.14. Bruker AXS Inc., Madison, 
Wisconsin, USA.
;
_computing_publication_material
;
Bruker AXS (2003). SHELXTL. Version 6.14. Bruker AXS Inc., Madison, 
Wisconsin, USA.
;
_computing_structure_refinement
;
Sheldrick, G. M. (1997). SHELXS97 and SHELXL97. University of 
G\"ottingen, Germany.
;
_computing_structure_solution
;     
Sheldrick, G. M. (1997). SHELXS97 and SHELXL97. University of 
G\"ottingen, Germany. 
;
_diffrn_ambient_temperature 153(2)
_diffrn_detector_area_resol_mean '48 \um'
_diffrn_measured_fraction_theta_full 0.996
_diffrn_measured_fraction_theta_max 0.996
_diffrn_measurement_device_type 'Bruker-AXS SMART 2K CCD'
_diffrn_measurement_method 'omega scans'
_diffrn_radiation_monochromator graphite
_diffrn_radiation_source 'normal-focus sealed tube'
_diffrn_radiation_type MoK\a
_diffrn_radiation_wavelength 0.71073
_diffrn_reflns_av_R_equivalents 0.0230
_diffrn_reflns_av_sigmaI/netI 0.0271
_diffrn_reflns_limit_h_max 15
_diffrn_reflns_limit_h_min -15
_diffrn_reflns_limit_k_max 21
_diffrn_reflns_limit_k_min -21
_diffrn_reflns_limit_l_max 29
_diffrn_reflns_limit_l_min -29
_diffrn_reflns_number 51357
_diffrn_reflns_theta_full 29.59
_diffrn_reflns_theta_max 29.59
_diffrn_reflns_theta_min 1.46
_diffrn_standards_decay_% 0
_diffrn_standards_interval_count 1
_diffrn_standards_interval_time '28 h'
_diffrn_standards_number 696
_exptl_absorpt_coefficient_mu 3.723
_exptl_absorpt_correction_T_max 0.52837
_exptl_absorpt_correction_T_min 0.27850
_exptl_absorpt_correction_type numerical
_exptl_absorpt_process_details
; 
Bruker AXS (2003). SHELXTL. Version 6.14. 
Bruker AXS Inc., Madison, Wisconsin, USA. 
;
_exptl_crystal_colour colourless
_exptl_crystal_density_diffrn 1.304
_exptl_crystal_description prism
_exptl_crystal_F_000 1296
_exptl_crystal_size_max 0.44
_exptl_crystal_size_mid 0.23
_exptl_crystal_size_min 0.21
_refine_diff_density_max 1.025
_refine_diff_density_min -0.631
_refine_diff_density_rms 0.085
_refine_ls_extinction_method none
_refine_ls_goodness_of_fit_ref 1.119
_refine_ls_hydrogen_treatment mixed
_refine_ls_matrix_type full
_refine_ls_number_parameters 633
_refine_ls_number_reflns 17672
_refine_ls_number_restraints 8
_refine_ls_restrained_S_all 1.121
_refine_ls_R_factor_all 0.0443
_refine_ls_R_factor_gt 0.0344
_refine_ls_shift/su_max 0.002
_refine_ls_shift/su_mean 0.000
_refine_ls_structure_factor_coef Fsqd
_refine_ls_weighting_details 'calc w=1/[\s^2^(Fo^2^)+(0.0278P)^2^+5.9284P] where P=(Fo^2^+2Fc^2^)/3'
_refine_ls_weighting_scheme calc
_refine_ls_wR_factor_gt 0.0907
_refine_ls_wR_factor_ref 0.0939
_reflns_number_gt 14922
_reflns_number_total 17672
_reflns_threshold_expression I>2\s(I)
_cod_data_source_file ja057618zsi20051108_120907.cif
_cod_data_source_block 3
_cod_database_code 4110392

loop_
_symmetry_equiv_pos_as_xyz
'x, y, z'
'-x, -y, -z'

loop_
_atom_site_label
_atom_site_type_symbol
_atom_site_fract_x
_atom_site_fract_y
_atom_site_fract_z
_atom_site_U_iso_or_equiv
_atom_site_adp_type
_atom_site_occupancy
_atom_site_symmetry_multiplicity
_atom_site_calc_flag
_atom_site_refinement_flags
Y1 Y 0.25922(3) 0.362881(18) 0.359308(13) 0.02133(6) Uani 1 1 d .
Y2 Y 0.43597(3) 0.271587(18) 0.504287(13) 0.02102(6) Uani 1 1 d .
Y3 Y 0.20000(2) 0.727338(18) 0.002261(13) 0.02048(6) Uani 1 1 d .
Y4 Y -0.09891(2) 0.647229(17) 0.131686(13) 0.01991(6) Uani 1 1 d .
Al1 Al 0.16669(8) 0.27765(6) 0.46786(4) 0.02458(17) Uani 1 1 d .
Al2 Al 0.44267(9) 0.24994(6) 0.35447(4) 0.02322(16) Uani 1 1 d .
Al3 Al 0.20241(8) 0.74122(6) 0.15133(4) 0.02136(16) Uani 1 1 d .
Al4 Al -0.06546(8) 0.74415(6) 0.02550(4) 0.02233(16) Uani 1 1 d .
C1 C 0.2896(3) 0.24525(19) 0.40424(13) 0.0218(5) Uani 1 1 d D
H1 H 0.243(3) 0.1764(14) 0.3772(15) 0.026 Uiso 1 1 d D
C2 C 0.1359(3) 0.4007(2) 0.46744(17) 0.0341(7) Uani 1 1 d .
H2A H 0.0592 0.4056 0.4893 0.041 Uiso 1 1 calc R
H2B H 0.1204 0.3955 0.4202 0.041 Uiso 1 1 calc R
H2C H 0.2135 0.4592 0.4927 0.041 Uiso 1 1 calc R
C3 C 0.4944(3) 0.3655(2) 0.32225(16) 0.0301(6) Uani 1 1 d .
H3A H 0.5366 0.4270 0.3617 0.036 Uiso 1 1 calc R
H3B H 0.4156 0.3664 0.3002 0.036 Uiso 1 1 calc R
H3C H 0.5557 0.3578 0.2895 0.036 Uiso 1 1 calc R
C4 C 0.6135(3) 0.2989(2) 0.42154(16) 0.0316(6) Uani 1 1 d .
H4A H 0.6830 0.2861 0.3958 0.038 Uiso 1 1 calc R
H4B H 0.5984 0.2644 0.4531 0.038 Uiso 1 1 calc R
H4C H 0.6402 0.3694 0.4476 0.038 Uiso 1 1 calc R
C5 C 0.2614(3) 0.3397(2) 0.56755(14) 0.0284(6) Uani 1 1 d .
H5A H 0.3300 0.4034 0.5754 0.034 Uiso 1 1 calc R
H5B H 0.3013 0.2966 0.5759 0.034 Uiso 1 1 calc R
H5C H 0.1979 0.3488 0.5988 0.034 Uiso 1 1 calc R
C6 C -0.0035(3) 0.1721(3) 0.45641(19) 0.0408(8) Uani 1 1 d .
H6A H -0.0622 0.1996 0.4835 0.061 Uiso 1 1 calc R
H6B H 0.0103 0.1235 0.4720 0.061 Uiso 1 1 calc R
H6C H -0.0431 0.1405 0.4080 0.061 Uiso 1 1 calc R
C7 C 0.4292(4) 0.1294(2) 0.27763(17) 0.0386(7) Uani 1 1 d .
H7A H 0.4535 0.0862 0.2952 0.058 Uiso 1 1 calc R
H7B H 0.4888 0.1463 0.2462 0.058 Uiso 1 1 calc R
H7C H 0.3387 0.0958 0.2532 0.058 Uiso 1 1 calc R
C8 C 0.3963(3) 0.54754(19) 0.41742(14) 0.0226(5) Uani 1 1 d D
H8A H 0.438(3) 0.557(3) 0.3822(14) 0.034 Uiso 1 1 d D
H8B H 0.333(3) 0.571(2) 0.4323(17) 0.034 Uiso 1 1 d D
H8C H 0.447(3) 0.541(3) 0.4512(15) 0.034 Uiso 1 1 d D
C9 C 0.1849(3) 0.3771(2) 0.24640(16) 0.0343(7) Uani 1 1 d .
C10 C 0.1794(3) 0.2799(2) 0.22623(15) 0.0337(7) Uani 1 1 d .
C11 C 0.0789(3) 0.2287(2) 0.25399(17) 0.0368(7) Uani 1 1 d .
C12 C 0.0190(3) 0.2935(3) 0.29036(18) 0.0412(8) Uani 1 1 d .
C13 C 0.0847(4) 0.3852(3) 0.28548(17) 0.0381(7) Uani 1 1 d .
C14 C 0.2773(4) 0.4562(3) 0.2263(2) 0.0634(14) Uani 1 1 d .
H14A H 0.2286 0.4677 0.1927 0.095 Uiso 1 1 calc R
H14B H 0.3473 0.4355 0.2063 0.095 Uiso 1 1 calc R
H14C H 0.3159 0.5168 0.2669 0.095 Uiso 1 1 calc R
C15 C 0.2575(5) 0.2353(4) 0.17628(19) 0.0711(15) Uani 1 1 d .
H15A H 0.2029 0.1975 0.1311 0.107 Uiso 1 1 calc R
H15B H 0.2856 0.1919 0.1919 0.107 Uiso 1 1 calc R
H15C H 0.3350 0.2874 0.1733 0.107 Uiso 1 1 calc R
C16 C 0.0356(5) 0.1207(3) 0.2405(3) 0.0765(18) Uani 1 1 d .
H16A H -0.0415 0.0841 0.2045 0.115 Uiso 1 1 calc R
H16B H 0.0131 0.1100 0.2824 0.115 Uiso 1 1 calc R
H16C H 0.1072 0.0980 0.2258 0.115 Uiso 1 1 calc R
C17 C -0.1055(4) 0.2664(5) 0.3211(3) 0.0839(19) Uani 1 1 d .
H17A H -0.1819 0.2331 0.2847 0.126 Uiso 1 1 calc R
H17B H -0.1125 0.3260 0.3541 0.126 Uiso 1 1 calc R
H17C H -0.1026 0.2227 0.3443 0.126 Uiso 1 1 calc R
C18 C 0.0489(6) 0.4746(4) 0.3131(3) 0.0758(16) Uani 1 1 d .
H18A H 0.0092 0.4838 0.2752 0.114 Uiso 1 1 calc R
H18B H 0.1282 0.5323 0.3374 0.114 Uiso 1 1 calc R
H18C H -0.0141 0.4658 0.3447 0.114 Uiso 1 1 calc R
C19 C 0.4921(3) 0.1151(2) 0.48654(16) 0.0319(6) Uani 1 1 d .
C20 C 0.5558(3) 0.1836(2) 0.55305(16) 0.0332(7) Uani 1 1 d .
C21 C 0.4600(3) 0.1964(2) 0.59464(15) 0.0323(6) Uani 1 1 d .
C22 C 0.3345(3) 0.1348(2) 0.55383(16) 0.0309(6) Uani 1 1 d .
C23 C 0.3544(3) 0.0856(2) 0.48707(15) 0.0306(6) Uani 1 1 d .
C24 C 0.5562(4) 0.0695(3) 0.42865(19) 0.0447(9) Uani 1 1 d .
H24A H 0.5561 0.0074 0.4296 0.067 Uiso 1 1 calc R
H24B H 0.6469 0.1140 0.4337 0.067 Uiso 1 1 calc R
H24C H 0.5073 0.0573 0.3850 0.067 Uiso 1 1 calc R
C25 C 0.7022(4) 0.2304(3) 0.5768(2) 0.0530(10) Uani 1 1 d .
H25A H 0.7319 0.1868 0.5914 0.079 Uiso 1 1 calc R
H25B H 0.7230 0.2930 0.6153 0.079 Uiso 1 1 calc R
H25C H 0.7469 0.2417 0.5391 0.079 Uiso 1 1 calc R
C26 C 0.4836(5) 0.2567(3) 0.67011(17) 0.0481(9) Uani 1 1 d .
H26A H 0.4803 0.2150 0.6959 0.072 Uiso 1 1 calc R
H26B H 0.4155 0.2848 0.6809 0.072 Uiso 1 1 calc R
H26C H 0.5701 0.3096 0.6826 0.072 Uiso 1 1 calc R
C27 C 0.2049(4) 0.1144(3) 0.5799(2) 0.0481(9) Uani 1 1 d .
H27A H 0.1841 0.0559 0.5910 0.072 Uiso 1 1 calc R
H27B H 0.1356 0.1036 0.5447 0.072 Uiso 1 1 calc R
H27C H 0.2107 0.1706 0.6211 0.072 Uiso 1 1 calc R
C28 C 0.2483(4) 0.0078(2) 0.42956(19) 0.0471(9) Uani 1 1 d .
H28A H 0.2207 -0.0539 0.4368 0.071 Uiso 1 1 calc R
H28B H 0.2822 -0.0011 0.3861 0.071 Uiso 1 1 calc R
H28C H 0.1730 0.0279 0.4283 0.071 Uiso 1 1 calc R
C29 C 0.0736(3) 0.76123(19) 0.09561(13) 0.0203(5) Uani 1 1 d D
H29 H 0.092(3) 0.8299(14) 0.1235(14) 0.024 Uiso 1 1 d D
C30 C 0.3251(3) 0.6860(2) 0.09174(16) 0.0301(6) Uani 1 1 d .
H30A H 0.3998 0.6914 0.1212 0.036 Uiso 1 1 calc R
H30B H 0.3571 0.7233 0.0628 0.036 Uiso 1 1 calc R
H30C H 0.2767 0.6170 0.0629 0.036 Uiso 1 1 calc R
C31 C -0.0294(3) 0.6758(2) -0.07138(15) 0.0289(6) Uani 1 1 d .
H31A H -0.0528 0.6059 -0.0811 0.035 Uiso 1 1 calc R
H31B H 0.0640 0.7053 -0.0737 0.035 Uiso 1 1 calc R
H31C H -0.0824 0.6840 -0.1052 0.035 Uiso 1 1 calc R
C32 C -0.2373(3) 0.6306(2) 0.01919(16) 0.0306(6) Uani 1 1 d .
H32A H -0.3074 0.6281 -0.0118 0.037 Uiso 1 1 calc R
H32B H -0.2626 0.6414 0.0647 0.037 Uiso 1 1 calc R
H32C H -0.2233 0.5685 0.0017 0.037 Uiso 1 1 calc R
C33 C 0.1127(3) 0.6212(2) 0.17648(15) 0.0275(6) Uani 1 1 d .
H33A H 0.0980 0.5611 0.1366 0.033 Uiso 1 1 calc R
H33B H 0.0282 0.6218 0.1906 0.033 Uiso 1 1 calc R
H33C H 0.1692 0.6237 0.2142 0.033 Uiso 1 1 calc R
C34 C 0.3091(3) 0.8527(2) 0.23398(16) 0.0345(7) Uani 1 1 d .
H34A H 0.2560 0.8607 0.2708 0.052 Uiso 1 1 calc R
H34B H 0.3393 0.9125 0.2241 0.052 Uiso 1 1 calc R
H34C H 0.3853 0.8406 0.2482 0.052 Uiso 1 1 calc R
C35 C -0.1017(3) 0.8627(2) 0.03419(17) 0.0328(6) Uani 1 1 d .
H35A H -0.0311 0.9055 0.0190 0.049 Uiso 1 1 calc R
H35B H -0.1063 0.8976 0.0821 0.049 Uiso 1 1 calc R
H35C H -0.1856 0.8437 0.0058 0.049 Uiso 1 1 calc R
C36 C -0.1697(3) 0.45975(19) 0.07279(14) 0.0220(5) Uani 1 1 d D
H36B H -0.145(3) 0.445(3) 0.1086(14) 0.033 Uiso 1 1 d D
H36A H -0.2563(19) 0.440(3) 0.0589(17) 0.033 Uiso 1 1 d D
H36C H -0.118(3) 0.459(3) 0.0382(14) 0.033 Uiso 1 1 d D
C37 C 0.4234(3) 0.8093(2) -0.03251(19) 0.0359(7) Uani 1 1 d .
C38 C 0.4177(3) 0.8798(2) 0.03039(17) 0.0313(6) Uani 1 1 d .
C39 C 0.3171(3) 0.9130(2) 0.01884(16) 0.0283(6) Uani 1 1 d .
C40 C 0.2604(3) 0.8640(2) -0.05095(15) 0.0283(6) Uani 1 1 d .
C41 C 0.3255(3) 0.7995(2) -0.08296(16) 0.0321(6) Uani 1 1 d .
C42 C 0.5190(4) 0.7577(3) -0.0453(3) 0.0569(11) Uani 1 1 d .
H42A H 0.6004 0.7991 -0.0546 0.085 Uiso 1 1 calc R
H42B H 0.4806 0.6956 -0.0847 0.085 Uiso 1 1 calc R
H42C H 0.5384 0.7448 -0.0048 0.085 Uiso 1 1 calc R
C43 C 0.5126(4) 0.9239(3) 0.0960(2) 0.0520(10) Uani 1 1 d .
H43A H 0.5642 0.9927 0.1049 0.078 Uiso 1 1 calc R
H43B H 0.5717 0.8879 0.0922 0.078 Uiso 1 1 calc R
H43C H 0.4636 0.9197 0.1338 0.078 Uiso 1 1 calc R
C44 C 0.2891(4) 0.9958(2) 0.07104(19) 0.0429(8) Uani 1 1 d .
H44A H 0.3616 1.0578 0.0793 0.064 Uiso 1 1 calc R
H44B H 0.2804 0.9848 0.1139 0.064 Uiso 1 1 calc R
H44C H 0.2072 0.9984 0.0538 0.064 Uiso 1 1 calc R
C45 C 0.1612(4) 0.8854(3) -0.0873(2) 0.0409(8) Uani 1 1 d .
H45A H 0.2055 0.9450 -0.0960 0.061 Uiso 1 1 calc R
H45B H 0.0939 0.8947 -0.0587 0.061 Uiso 1 1 calc R
H45C H 0.1197 0.8303 -0.1309 0.061 Uiso 1 1 calc R
C46 C 0.3028(5) 0.7397(3) -0.15831(19) 0.0524(10) Uani 1 1 d .
H46A H 0.3398 0.7831 -0.1827 0.079 Uiso 1 1 calc R
H46B H 0.2082 0.7052 -0.1747 0.079 Uiso 1 1 calc R
H46C H 0.3455 0.6919 -0.1666 0.079 Uiso 1 1 calc R
C47 C -0.2237(3) 0.6278(2) 0.23370(14) 0.0255(5) Uani 1 1 d .
C48 C -0.3057(3) 0.6474(2) 0.19201(15) 0.0267(6) Uani 1 1 d .
C49 C -0.2416(3) 0.7459(2) 0.19734(15) 0.0271(6) Uani 1 1 d .
C50 C -0.1206(3) 0.7866(2) 0.24144(14) 0.0255(5) Uani 1 1 d .
C51 C -0.1088(3) 0.7139(2) 0.26428(14) 0.0249(5) Uani 1 1 d .
C52 C -0.2587(4) 0.5343(2) 0.24608(17) 0.0361(7) Uani 1 1 d .
H52A H -0.3165 0.5350 0.2809 0.054 Uiso 1 1 calc R
H52B H -0.1784 0.5284 0.2621 0.054 Uiso 1 1 calc R
H52C H -0.3040 0.4785 0.2034 0.054 Uiso 1 1 calc R
C53 C -0.4411(3) 0.5790(3) 0.15406(18) 0.0389(7) Uani 1 1 d .
H53A H -0.5061 0.5882 0.1843 0.058 Uiso 1 1 calc R
H53B H -0.4460 0.5112 0.1393 0.058 Uiso 1 1 calc R
H53C H -0.4593 0.5931 0.1140 0.058 Uiso 1 1 calc R
C54 C -0.3010(3) 0.8015(3) 0.16887(19) 0.0385(7) Uani 1 1 d .
H54A H -0.3551 0.8278 0.2006 0.058 Uiso 1 1 calc R
H54B H -0.3557 0.7572 0.1245 0.058 Uiso 1 1 calc R
H54C H -0.2306 0.8555 0.1631 0.058 Uiso 1 1 calc R
C55 C -0.0273(3) 0.8915(2) 0.26573(17) 0.0360(7) Uani 1 1 d .
H55A H -0.0606 0.9325 0.3020 0.054 Uiso 1 1 calc R
H55B H -0.0200 0.9135 0.2275 0.054 Uiso 1 1 calc R
H55C H 0.0593 0.8967 0.2836 0.054 Uiso 1 1 calc R
C56 C -0.0017(3) 0.7315(3) 0.31836(16) 0.0341(7) Uani 1 1 d .
H56A H -0.0168 0.7691 0.3634 0.051 Uiso 1 1 calc R
H56B H 0.0835 0.7684 0.3094 0.051 Uiso 1 1 calc R
H56C H -0.0020 0.6686 0.3176 0.051 Uiso 1 1 calc R

loop_
_atom_site_aniso_label
_atom_site_aniso_U_11
_atom_site_aniso_U_22
_atom_site_aniso_U_33
_atom_site_aniso_U_23
_atom_site_aniso_U_13
_atom_site_aniso_U_12
Y1 0.02398(12) 0.01688(11) 0.02223(12) 0.00744(9) 0.00243(9) 0.00652(9)
Y2 0.02398(12) 0.01700(11) 0.02048(12) 0.00629(9) 0.00207(9) 0.00660(9)
Y3 0.02151(12) 0.01726(11) 0.02286(12) 0.00769(9) 0.00356(9) 0.00728(9)
Y4 0.01954(11) 0.01619(11) 0.02342(12) 0.00764(9) 0.00239(9) 0.00583(9)
Al1 0.0209(4) 0.0244(4) 0.0260(4) 0.0103(3) 0.0056(3) 0.0046(3)
Al2 0.0286(4) 0.0189(4) 0.0222(4) 0.0066(3) 0.0075(3) 0.0097(3)
Al3 0.0199(4) 0.0187(4) 0.0234(4) 0.0071(3) -0.0016(3) 0.0059(3)
Al4 0.0221(4) 0.0217(4) 0.0254(4) 0.0101(3) 0.0004(3) 0.0097(3)
C1 0.0225(12) 0.0176(11) 0.0213(12) 0.0061(10) 0.0032(10) 0.0040(10)
C2 0.0367(17) 0.0372(17) 0.0342(16) 0.0140(13) 0.0137(13) 0.0197(14)
C3 0.0313(15) 0.0279(14) 0.0353(15) 0.0147(12) 0.0146(12) 0.0127(12)
C4 0.0271(14) 0.0354(16) 0.0325(15) 0.0115(13) 0.0102(12) 0.0129(12)
C5 0.0299(14) 0.0254(14) 0.0258(13) 0.0066(11) 0.0079(11) 0.0083(11)
C6 0.0289(16) 0.0415(19) 0.0458(19) 0.0198(16) 0.0085(14) 0.0019(14)
C7 0.058(2) 0.0271(15) 0.0305(16) 0.0061(12) 0.0096(15) 0.0201(15)
C8 0.0196(12) 0.0178(12) 0.0228(13) 0.0014(10) 0.0040(10) 0.0044(10)
C9 0.0361(16) 0.0311(15) 0.0327(15) 0.0185(13) -0.0064(13) 0.0031(13)
C10 0.0405(17) 0.0380(17) 0.0228(13) 0.0080(12) -0.0015(12) 0.0189(14)
C11 0.0429(18) 0.0240(14) 0.0337(16) 0.0113(12) -0.0137(14) 0.0013(13)
C12 0.0262(15) 0.060(2) 0.0366(17) 0.0242(16) -0.0013(13) 0.0090(15)
C13 0.0422(18) 0.0364(17) 0.0369(17) 0.0108(14) -0.0078(14) 0.0200(15)
C14 0.051(2) 0.066(3) 0.064(3) 0.050(2) -0.017(2) -0.014(2)
C15 0.077(3) 0.115(4) 0.0262(18) 0.006(2) 0.0017(19) 0.063(3)
C16 0.099(4) 0.0255(18) 0.076(3) 0.0194(19) -0.050(3) -0.008(2)
C17 0.029(2) 0.156(6) 0.067(3) 0.061(4) 0.007(2) 0.015(3)
C18 0.100(4) 0.071(3) 0.066(3) 0.005(2) -0.015(3) 0.067(3)
C19 0.0469(18) 0.0264(14) 0.0311(15) 0.0133(12) 0.0088(13) 0.0211(14)
C20 0.0394(17) 0.0300(15) 0.0354(16) 0.0148(13) -0.0001(13) 0.0168(13)
C21 0.0498(19) 0.0256(14) 0.0259(14) 0.0117(12) 0.0028(13) 0.0176(13)
C22 0.0428(17) 0.0217(13) 0.0318(15) 0.0138(12) 0.0099(13) 0.0121(12)
C23 0.0427(17) 0.0187(13) 0.0296(14) 0.0086(11) 0.0024(12) 0.0113(12)
C24 0.063(2) 0.0424(19) 0.046(2) 0.0199(16) 0.0218(18) 0.0367(19)
C25 0.043(2) 0.052(2) 0.067(3) 0.024(2) -0.0104(19) 0.0209(18)
C26 0.077(3) 0.0412(19) 0.0255(16) 0.0103(14) -0.0002(16) 0.0240(19)
C27 0.053(2) 0.0413(19) 0.060(2) 0.0297(18) 0.0267(19) 0.0168(17)
C28 0.061(2) 0.0214(15) 0.044(2) 0.0048(14) -0.0071(17) 0.0067(15)
C29 0.0188(12) 0.0169(11) 0.0244(12) 0.0074(10) 0.0011(9) 0.0065(9)
C30 0.0271(14) 0.0348(16) 0.0336(15) 0.0149(13) 0.0014(12) 0.0159(12)
C31 0.0301(15) 0.0279(14) 0.0272(14) 0.0080(11) -0.0021(11) 0.0117(12)
C32 0.0258(14) 0.0304(15) 0.0339(15) 0.0132(12) -0.0035(12) 0.0078(12)
C33 0.0276(14) 0.0236(13) 0.0342(15) 0.0129(11) 0.0008(11) 0.0111(11)
C34 0.0356(17) 0.0267(14) 0.0315(15) 0.0064(12) -0.0059(13) 0.0054(13)
C35 0.0364(16) 0.0321(15) 0.0394(17) 0.0179(13) 0.0058(13) 0.0196(13)
C36 0.0270(13) 0.0172(11) 0.0214(12) 0.0048(10) 0.0010(10) 0.0104(10)
C37 0.0323(16) 0.0363(17) 0.052(2) 0.0281(15) 0.0208(14) 0.0154(13)
C38 0.0233(14) 0.0282(14) 0.0399(17) 0.0182(13) 0.0032(12) 0.0012(11)
C39 0.0297(14) 0.0186(12) 0.0338(15) 0.0112(11) 0.0053(12) 0.0040(11)
C40 0.0328(15) 0.0240(13) 0.0318(15) 0.0159(12) 0.0057(12) 0.0093(11)
C41 0.0402(17) 0.0277(14) 0.0326(15) 0.0154(12) 0.0160(13) 0.0125(13)
C42 0.046(2) 0.061(3) 0.095(3) 0.051(3) 0.040(2) 0.032(2)
C43 0.0350(19) 0.047(2) 0.061(2) 0.0282(19) -0.0137(17) -0.0078(16)
C44 0.054(2) 0.0209(14) 0.0455(19) 0.0079(14) 0.0122(16) 0.0086(14)
C45 0.0390(18) 0.0387(18) 0.054(2) 0.0293(16) 0.0031(15) 0.0129(15)
C46 0.079(3) 0.044(2) 0.0362(19) 0.0166(16) 0.0247(19) 0.021(2)
C47 0.0265(13) 0.0239(13) 0.0276(13) 0.0117(11) 0.0072(11) 0.0089(11)
C48 0.0202(13) 0.0289(14) 0.0314(14) 0.0119(12) 0.0081(11) 0.0088(11)
C49 0.0288(14) 0.0279(14) 0.0317(14) 0.0140(12) 0.0093(11) 0.0159(12)
C50 0.0283(14) 0.0207(12) 0.0270(13) 0.0079(11) 0.0078(11) 0.0094(11)
C51 0.0266(13) 0.0249(13) 0.0245(13) 0.0090(11) 0.0059(10) 0.0114(11)
C52 0.0457(19) 0.0288(15) 0.0376(17) 0.0185(13) 0.0112(14) 0.0120(14)
C53 0.0253(15) 0.0409(18) 0.0432(18) 0.0153(15) 0.0043(13) 0.0045(13)
C54 0.0400(18) 0.0433(19) 0.0473(19) 0.0234(16) 0.0109(15) 0.0268(15)
C55 0.0411(18) 0.0197(13) 0.0396(17) 0.0063(12) 0.0082(14) 0.0072(13)
C56 0.0353(16) 0.0395(17) 0.0277(15) 0.0118(13) 0.0017(12) 0.0150(14)

loop_
_atom_type_symbol
_atom_type_description
_atom_type_scat_dispersion_real
_atom_type_scat_dispersion_imag
_atom_type_scat_source
C C 0.0033 0.0016 'International Tables Vol C Tables 4.2.6.8 and 6.1.1.4'
H H 0.0000 0.0000 'International Tables Vol C Tables 4.2.6.8 and 6.1.1.4'
Al Al 0.0645 0.0514 'International Tables Vol C Tables 4.2.6.8 and 6.1.1.4'
Y Y -2.7962 3.5667 'International Tables Vol C Tables 4.2.6.8 and 6.1.1.4'

loop_
_geom_angle_atom_site_label_1
_geom_angle_atom_site_label_2
_geom_angle_atom_site_label_3
_geom_angle
_geom_angle_site_symmetry_1
_geom_angle_site_symmetry_3
C1 Y1 C8 121.12(9) . .
C1 Y1 C9 142.05(10) . .
C8 Y1 C9 93.46(9) . .
C1 Y1 C13 141.62(10) . .
C8 Y1 C13 94.64(10) . .
C9 Y1 C13 31.00(11) . .
C1 Y1 C10 110.87(9) . .
C8 Y1 C10 121.04(10) . .
C9 Y1 C10 31.21(10) . .
C13 Y1 C10 51.01(10) . .
C1 Y1 C11 94.98(9) . .
C8 Y1 C11 143.86(9) . .
C9 Y1 C11 51.56(9) . .
C13 Y1 C11 51.32(10) . .
C10 Y1 C11 30.74(11) . .
C1 Y1 C12 110.54(10) . .
C8 Y1 C12 122.84(11) . .
C9 Y1 C12 51.35(10) . .
C13 Y1 C12 31.10(11) . .
C10 Y1 C12 50.72(11) . .
C11 Y1 C12 30.81(12) . .
C1 Y1 Al1 40.26(6) . .
C8 Y1 Al1 109.94(7) . .
C9 Y1 Al1 144.83(7) . .
C13 Y1 Al1 118.15(9) . .
C10 Y1 Al1 127.88(8) . .
C11 Y1 Al1 98.58(7) . .
C12 Y1 Al1 93.50(8) . .
C1 Y1 Al2 40.27(6) . .
C8 Y1 Al2 108.32(7) . .
C9 Y1 Al2 118.16(8) . .
C13 Y1 Al2 144.30(8) . .
C10 Y1 Al2 93.35(7) . .
C11 Y1 Al2 97.95(8) . .
C12 Y1 Al2 127.20(9) . .
Al1 Y1 Al2 79.82(2) . .
C1 Y2 C20 142.00(10) . .
C1 Y2 C21 142.46(10) . .
C20 Y2 C21 31.10(10) . .
C1 Y2 C23 94.98(9) . .
C20 Y2 C23 51.79(10) . .
C21 Y2 C23 51.97(9) . .
C1 Y2 C19 110.67(9) . .
C20 Y2 C19 31.36(10) . .
C21 Y2 C19 51.83(9) . .
C23 Y2 C19 31.36(10) . .
C1 Y2 C22 110.98(10) . .
C20 Y2 C22 51.58(11) . .
C21 Y2 C22 31.51(10) . .
C23 Y2 C22 31.17(9) . .
C19 Y2 C22 51.63(10) . .
C1 Y2 C8 120.54(9) . 2_666
C20 Y2 C8 94.13(10) . 2_666
C21 Y2 C8 94.19(9) . 2_666
C23 Y2 C8 144.47(9) . 2_666
C19 Y2 C8 121.83(10) . 2_666
C22 Y2 C8 122.39(9) . 2_666
C1 Y2 Al2 40.40(6) . .
C20 Y2 Al2 118.48(8) . .
C21 Y2 Al2 145.50(7) . .
C23 Y2 Al2 99.14(7) . .
C19 Y2 Al2 93.68(7) . .
C22 Y2 Al2 128.82(7) . .
C8 Y2 Al2 107.44(6) 2_666 .
C1 Y2 Al1 40.17(7) . .
C20 Y2 Al1 144.33(8) . .
C21 Y2 Al1 118.16(8) . .
C23 Y2 Al1 97.49(7) . .
C19 Y2 Al1 127.19(8) . .
C22 Y2 Al1 92.83(8) . .
C8 Y2 Al1 109.89(6) 2_666 .
Al2 Y2 Al1 79.85(2) . .
C29 Y3 C37 139.84(10) . .
C29 Y3 C38 108.31(10) . .
C37 Y3 C38 31.55(11) . .
C29 Y3 C41 143.09(9) . .
C37 Y3 C41 31.64(11) . .
C38 Y3 C41 51.97(10) . .
C29 Y3 C39 94.60(9) . .
C37 Y3 C39 51.93(10) . .
C38 Y3 C39 31.30(10) . .
C41 Y3 C39 51.58(9) . .
C29 Y3 C40 112.07(9) . .
C37 Y3 C40 51.98(10) . .
C38 Y3 C40 51.66(9) . .
C41 Y3 C40 31.25(9) . .
C39 Y3 C40 30.95(9) . .
C29 Y3 C36 119.59(9) . 2_565
C37 Y3 C36 96.58(10) . 2_565
C38 Y3 C36 125.37(10) . 2_565
C41 Y3 C36 94.93(9) . 2_565
C39 Y3 C36 145.78(9) . 2_565
C40 Y3 C36 121.75(9) . 2_565
C29 Y3 Al4 40.59(6) . .
C37 Y3 Al4 142.81(7) . .
C38 Y3 Al4 122.93(7) . .
C41 Y3 Al4 118.00(8) . .
C39 Y3 Al4 94.00(7) . .
C40 Y3 Al4 91.42(7) . .
C36 Y3 Al4 110.59(6) 2_565 .
C29 Y3 Al3 40.21(6) . .
C37 Y3 Al3 117.35(8) . .
C38 Y3 Al3 94.11(7) . .
C41 Y3 Al3 146.00(8) . .
C39 Y3 Al3 101.81(7) . .
C40 Y3 Al3 131.73(7) . .
C36 Y3 Al3 105.49(6) 2_565 .
Al4 Y3 Al3 80.12(2) . .
C29 Y4 C36 122.23(9) . .
C29 Y4 C48 137.45(9) . .
C36 Y4 C48 96.96(9) . .
C29 Y4 C47 144.66(9) . .
C36 Y4 C47 90.75(9) . .
C48 Y4 C47 31.38(9) . .
C29 Y4 C49 106.27(9) . .
C36 Y4 C49 127.31(9) . .
C48 Y4 C49 31.41(9) . .
C47 Y4 C49 51.72(9) . .
C29 Y4 C51 114.11(9) . .
C36 Y4 C51 115.46(9) . .
C48 Y4 C51 51.78(9) . .
C47 Y4 C51 31.32(9) . .
C49 Y4 C51 51.45(9) . .
C29 Y4 C50 94.63(9) . .
C36 Y4 C50 142.43(9) . .
C48 Y4 C50 51.66(9) . .
C47 Y4 C50 51.69(9) . .
C49 Y4 C50 30.90(9) . .
C51 Y4 C50 31.20(8) . .
C29 Y4 Al3 40.26(6) . .
C36 Y4 Al3 108.94(7) . .
C48 Y4 Al3 144.19(7) . .
C47 Y4 Al3 121.70(7) . .
C49 Y4 Al3 121.71(7) . .
C51 Y4 Al3 93.94(6) . .
C50 Y4 Al3 94.18(6) . .
C29 Y4 Al4 39.96(6) . .
C36 Y4 Al4 111.11(6) . .
C48 Y4 Al4 114.20(7) . .
C47 Y4 Al4 143.57(6) . .
C49 Y4 Al4 92.34(6) . .
C51 Y4 Al4 132.45(6) . .
C50 Y4 Al4 101.75(6) . .
Al3 Y4 Al4 79.52(2) . .
C6 Al1 C1 116.98(14) . .
C6 Al1 C5 111.19(14) . .
C1 Al1 C5 109.95(12) . .
C6 Al1 C2 109.76(15) . .
C1 Al1 C2 110.86(12) . .
C5 Al1 C2 96.15(13) . .
C6 Al1 Y1 124.64(11) . .
C1 Al1 Y1 53.14(8) . .
C5 Al1 Y1 123.42(9) . .
C2 Al1 Y1 58.88(9) . .
C6 Al1 Y2 124.71(12) . .
C1 Al1 Y2 52.81(8) . .
C5 Al1 Y2 58.53(9) . .
C2 Al1 Y2 124.83(10) . .
Y1 Al1 Y2 93.12(2) . .
C7 Al2 C1 117.28(14) . .
C7 Al2 C3 109.44(14) . .
C1 Al2 C3 111.09(12) . .
C7 Al2 C4 109.42(15) . .
C1 Al2 C4 110.77(12) . .
C3 Al2 C4 96.93(13) . .
C7 Al2 Y2 125.47(11) . .
C1 Al2 Y2 52.87(8) . .
C3 Al2 Y2 124.29(9) . .
C4 Al2 Y2 58.85(9) . .
C7 Al2 Y1 124.21(12) . .
C1 Al2 Y1 52.86(8) . .
C3 Al2 Y1 59.54(9) . .
C4 Al2 Y1 125.67(9) . .
Y2 Al2 Y1 92.95(2) . .
C34 Al3 C29 117.97(13) . .
C34 Al3 C30 108.98(14) . .
C29 Al3 C30 110.92(12) . .
C34 Al3 C33 109.23(13) . .
C29 Al3 C33 110.88(11) . .
C30 Al3 C33 96.78(13) . .
C34 Al3 Y4 123.47(11) . .
C29 Al3 Y4 53.12(8) . .
C30 Al3 Y4 126.69(9) . .
C33 Al3 Y4 59.37(8) . .
C34 Al3 Y3 127.35(11) . .
C29 Al3 Y3 52.45(8) . .
C30 Al3 Y3 59.14(8) . .
C33 Al3 Y3 122.60(9) . .
Y4 Al3 Y3 92.52(2) . .
C35 Al4 C29 116.15(13) . .
C35 Al4 C31 112.05(13) . .
C29 Al4 C31 109.99(12) . .
C35 Al4 C32 110.52(14) . .
C29 Al4 C32 110.73(12) . .
C31 Al4 C32 95.51(13) . .
C35 Al4 Y3 123.03(10) . .
C29 Al4 Y3 53.29(8) . .
C31 Al4 Y3 58.56(8) . .
C32 Al4 Y3 125.78(9) . .
C35 Al4 Y4 125.92(10) . .
C29 Al4 Y4 52.91(8) . .
C31 Al4 Y4 121.36(9) . .
C32 Al4 Y4 58.67(8) . .
Y3 Al4 Y4 93.06(2) . .
Al1 C1 Al2 164.71(15) . .
Al1 C1 Y2 87.03(10) . .
Al2 C1 Y2 86.73(10) . .
Al1 C1 Y1 86.60(10) . .
Al2 C1 Y1 86.87(10) . .
Y2 C1 Y1 130.49(11) . .
Y1 C8 Y2 167.82(13) . 2_666
C13 C9 C10 107.4(3) . .
C13 C9 C14 126.4(4) . .
C10 C9 C14 126.1(4) . .
C13 C9 Y1 75.23(18) . .
C10 C9 Y1 75.27(17) . .
C14 C9 Y1 117.9(2) . .
C11 C10 C9 108.9(3) . .
C11 C10 C15 125.2(4) . .
C9 C10 C15 125.5(4) . .
C11 C10 Y1 75.18(18) . .
C9 C10 Y1 73.52(17) . .
C15 C10 Y1 123.1(2) . .
C10 C11 C12 107.4(3) . .
C10 C11 C16 125.2(4) . .
C12 C11 C16 127.1(4) . .
C10 C11 Y1 74.07(17) . .
C12 C11 Y1 74.65(18) . .
C16 C11 Y1 121.7(2) . .
C11 C12 C13 108.1(3) . .
C11 C12 C17 125.9(4) . .
C13 C12 C17 125.5(4) . .
C11 C12 Y1 74.54(18) . .
C13 C12 Y1 73.69(18) . .
C17 C12 Y1 124.0(2) . .
C9 C13 C12 108.1(3) . .
C9 C13 C18 125.3(4) . .
C12 C13 C18 126.6(4) . .
C9 C13 Y1 73.77(18) . .
C12 C13 Y1 75.20(18) . .
C18 C13 Y1 120.1(2) . .
C20 C19 C23 107.5(3) . .
C20 C19 C24 126.8(3) . .
C23 C19 C24 125.1(3) . .
C20 C19 Y2 73.71(17) . .
C23 C19 Y2 74.22(16) . .
C24 C19 Y2 124.7(2) . .
C21 C20 C19 108.9(3) . .
C21 C20 C25 125.3(3) . .
C19 C20 C25 125.8(3) . .
C21 C20 Y2 74.63(17) . .
C19 C20 Y2 74.93(17) . .
C25 C20 Y2 119.8(2) . .
C20 C21 C22 107.6(3) . .
C20 C21 C26 126.9(3) . .
C22 C21 C26 125.4(3) . .
C20 C21 Y2 74.27(17) . .
C22 C21 Y2 74.74(16) . .
C26 C21 Y2 120.8(2) . .
C23 C22 C21 108.1(3) . .
C23 C22 C27 125.7(3) . .
C21 C22 C27 125.6(3) . .
C23 C22 Y2 74.24(16) . .
C21 C22 Y2 73.74(16) . .
C27 C22 Y2 124.8(2) . .
C22 C23 C19 107.9(3) . .
C22 C23 C28 125.4(3) . .
C19 C23 C28 126.4(3) . .
C22 C23 Y2 74.59(16) . .
C19 C23 Y2 74.42(16) . .
C28 C23 Y2 122.0(2) . .
Al4 C29 Al3 164.86(15) . .
Al4 C29 Y3 86.11(10) . .
Al3 C29 Y3 87.34(10) . .
Al4 C29 Y4 87.14(10) . .
Al3 C29 Y4 86.62(9) . .
Y3 C29 Y4 129.91(11) . .
Y4 C36 Y3 168.01(13) . 2_565
C38 C37 C41 107.6(3) . .
C38 C37 C42 126.7(4) . .
C41 C37 C42 125.6(3) . .
C38 C37 Y3 74.63(17) . .
C41 C37 Y3 74.94(18) . .
C42 C37 Y3 118.7(2) . .
C39 C38 C37 108.1(3) . .
C39 C38 C43 124.3(3) . .
C37 C38 C43 127.0(3) . .
C39 C38 Y3 75.38(16) . .
C37 C38 Y3 73.82(17) . .
C43 C38 Y3 123.5(2) . .
C40 C39 C38 108.4(3) . .
C40 C39 C44 126.6(3) . .
C38 C39 C44 124.6(3) . .
C40 C39 Y3 75.03(16) . .
C38 C39 Y3 73.31(16) . .
C44 C39 Y3 123.5(2) . .
C39 C40 C41 107.8(3) . .
C39 C40 C45 126.3(3) . .
C41 C40 C45 125.5(3) . .
C39 C40 Y3 74.02(16) . .
C41 C40 Y3 73.20(16) . .
C45 C40 Y3 124.5(2) . .
C40 C41 C37 108.1(3) . .
C40 C41 C46 125.0(3) . .
C37 C41 C46 126.7(3) . .
C40 C41 Y3 75.55(16) . .
C37 C41 Y3 73.42(17) . .
C46 C41 Y3 121.7(2) . .
C48 C47 C51 108.0(2) . .
C48 C47 C52 125.0(3) . .
C51 C47 C52 126.9(3) . .
C48 C47 Y4 74.05(16) . .
C51 C47 Y4 74.99(16) . .
C52 C47 Y4 120.0(2) . .
C47 C48 C49 107.8(3) . .
C47 C48 C53 125.8(3) . .
C49 C48 C53 126.2(3) . .
C47 C48 Y4 74.57(16) . .
C49 C48 Y4 75.14(16) . .
C53 C48 Y4 120.3(2) . .
C50 C49 C48 108.3(2) . .
C50 C49 C54 125.5(3) . .
C48 C49 C54 125.7(3) . .
C50 C49 Y4 74.94(16) . .
C48 C49 Y4 73.45(16) . .
C54 C49 Y4 124.0(2) . .
C49 C50 C51 108.1(2) . .
C49 C50 C55 125.7(3) . .
C51 C50 C55 125.9(3) . .
C49 C50 Y4 74.15(16) . .
C51 C50 Y4 74.07(16) . .
C55 C50 Y4 122.5(2) . .
C47 C51 C50 107.9(2) . .
C47 C51 C56 126.9(3) . .
C50 C51 C56 124.7(3) . .
C47 C51 Y4 73.69(16) . .
C50 C51 Y4 74.72(16) . .
C56 C51 Y4 123.6(2) . .

loop_
_geom_bond_atom_site_label_1
_geom_bond_atom_site_label_2
_geom_bond_distance
_geom_bond_site_symmetry_2
Y1 C1 2.458(3) .
Y1 C2 2.670(3) .
Y1 C3 2.700(3) .
Y1 C8 2.577(3) .
Y1 C9 2.611(3) .
Y1 C13 2.630(3) .
Y1 C10 2.634(3) .
Y1 C11 2.648(3) .
Y1 C12 2.649(3) .
Y1 Al1 3.0661(9) .
Y1 Al2 3.0782(9) .
Y2 C1 2.452(3) .
Y2 C4 2.670(3) .
Y2 C5 2.661(3) .
Y2 C20 2.616(3) .
Y2 C21 2.621(3) .
Y2 C23 2.630(3) .
Y2 C19 2.632(3) .
Y2 C22 2.634(3) .
Y2 C8 2.687(3) 2_666
Y2 Al2 3.0696(9) .
Y2 Al1 3.0733(9) .
Y3 C29 2.444(3) .
Y3 C30 2.687(3) .
Y3 C31 2.640(3) .
Y3 C37 2.605(3) .
Y3 C38 2.616(3) .
Y3 C41 2.625(3) .
Y3 C39 2.642(3) .
Y3 C40 2.655(3) .
Y3 C36 2.702(3) 2_565
Y3 Al4 3.0421(9) .
Y3 Al3 3.0800(9) .
Y4 C29 2.464(3) .
Y4 C32 2.677(3) .
Y4 C33 2.692(3) .
Y4 C36 2.579(3) .
Y4 C48 2.622(3) .
Y4 C47 2.629(3) .
Y4 C49 2.644(3) .
Y4 C51 2.646(3) .
Y4 C50 2.654(3) .
Y4 Al3 3.0753(9) .
Y4 Al4 3.0855(8) .
Al1 C6 1.971(3) .
Al1 C1 1.985(3) .
Al1 C5 2.062(3) .
Al1 C2 2.071(3) .
Al2 C7 1.972(3) .
Al2 C1 1.993(3) .
Al2 C3 2.061(3) .
Al2 C4 2.062(3) .
Al3 C34 1.967(3) .
Al3 C29 1.991(3) .
Al3 C30 2.059(3) .
Al3 C33 2.063(3) .
Al4 C35 1.977(3) .
Al4 C29 1.984(3) .
Al4 C31 2.070(3) .
Al4 C32 2.071(3) .
C8 Y2 2.687(3) 2_666
C9 C13 1.401(5) .
C9 C10 1.411(5) .
C9 C14 1.509(5) .
C10 C11 1.400(5) .
C10 C15 1.505(5) .
C11 C12 1.407(5) .
C11 C16 1.512(5) .
C12 C13 1.415(5) .
C12 C17 1.517(5) .
C13 C18 1.507(5) .
C19 C20 1.419(4) .
C19 C23 1.422(5) .
C19 C24 1.505(4) .
C20 C21 1.404(5) .
C20 C25 1.508(5) .
C21 C22 1.427(5) .
C21 C26 1.506(4) .
C22 C23 1.414(4) .
C22 C27 1.507(5) .
C23 C28 1.503(5) .
C36 Y3 2.702(3) 2_565
C37 C38 1.420(5) .
C37 C41 1.426(5) .
C37 C42 1.503(5) .
C38 C39 1.419(4) .
C38 C43 1.505(5) .
C39 C40 1.413(4) .
C39 C44 1.510(4) .
C40 C41 1.422(4) .
C40 C45 1.508(4) .
C41 C46 1.503(5) .
C47 C48 1.420(4) .
C47 C51 1.424(4) .
C47 C52 1.502(4) .
C48 C49 1.426(4) .
C48 C53 1.505(4) .
C49 C50 1.412(4) .
C49 C54 1.509(4) .
C50 C51 1.425(4) .
C50 C55 1.503(4) .
C51 C56 1.503(4) .

loop_
_geom_torsion_atom_site_label_1
_geom_torsion_atom_site_label_2
_geom_torsion_atom_site_label_3
_geom_torsion_atom_site_label_4
_geom_torsion
_geom_torsion_site_symmetry_1
_geom_torsion_site_symmetry_4
C1 Y1 Al1 C6 -99.85(18) . .
C8 Y1 Al1 C6 145.17(16) . .
C9 Y1 Al1 C6 16.4(2) . .
C13 Y1 Al1 C6 38.22(17) . .
C10 Y1 Al1 C6 -22.58(18) . .
C11 Y1 Al1 C6 -12.28(17) . .
C12 Y1 Al1 C6 18.30(17) . .
Al2 Y1 Al1 C6 -108.89(15) . .
C8 Y1 Al1 C1 -114.98(12) . .
C9 Y1 Al1 C1 116.26(17) . .
C13 Y1 Al1 C1 138.07(13) . .
C10 Y1 Al1 C1 77.27(13) . .
C11 Y1 Al1 C1 87.57(13) . .
C12 Y1 Al1 C1 118.15(13) . .
Al2 Y1 Al1 C1 -9.04(10) . .
C1 Y1 Al1 C5 90.92(15) . .
C8 Y1 Al1 C5 -24.05(13) . .
C9 Y1 Al1 C5 -152.82(17) . .
C13 Y1 Al1 C5 -131.01(14) . .
C10 Y1 Al1 C5 168.19(14) . .
C11 Y1 Al1 C5 178.50(14) . .
C12 Y1 Al1 C5 -150.93(14) . .
Al2 Y1 Al1 C5 81.89(11) . .
C1 Y1 Al1 C2 166.54(15) . .
C8 Y1 Al1 C2 51.57(13) . .
C9 Y1 Al1 C2 -77.20(18) . .
C13 Y1 Al1 C2 -55.39(14) . .
C10 Y1 Al1 C2 -116.19(15) . .
C11 Y1 Al1 C2 -105.88(14) . .
C12 Y1 Al1 C2 -75.31(15) . .
Al2 Y1 Al1 C2 157.51(12) . .
C1 Y1 Al1 Y2 37.10(9) . .
C8 Y1 Al1 Y2 -77.87(7) . .
C9 Y1 Al1 Y2 153.36(14) . .
C13 Y1 Al1 Y2 175.17(8) . .
C10 Y1 Al1 Y2 114.37(9) . .
C11 Y1 Al1 Y2 124.68(8) . .
C12 Y1 Al1 Y2 155.25(9) . .
Al2 Y1 Al1 Y2 28.07(2) . .
C1 Y2 Al1 C6 99.62(17) . .
C20 Y2 Al1 C6 -16.77(19) . .
C21 Y2 Al1 C6 -39.87(16) . .
C23 Y2 Al1 C6 10.76(15) . .
C19 Y2 Al1 C6 21.85(17) . .
C22 Y2 Al1 C6 -20.20(15) . .
C8 Y2 Al1 C6 -146.23(15) 2_666 .
Al2 Y2 Al1 C6 108.76(14) . .
C20 Y2 Al1 C1 -116.39(16) . .
C21 Y2 Al1 C1 -139.48(12) . .
C23 Y2 Al1 C1 -88.86(12) . .
C19 Y2 Al1 C1 -77.76(13) . .
C22 Y2 Al1 C1 -119.82(12) . .
C8 Y2 Al1 C1 114.15(12) 2_666 .
Al2 Y2 Al1 C1 9.14(10) . .
C1 Y2 Al1 C5 -165.12(14) . .
C20 Y2 Al1 C5 78.49(16) . .
C21 Y2 Al1 C5 55.40(13) . .
C23 Y2 Al1 C5 106.02(12) . .
C19 Y2 Al1 C5 117.11(13) . .
C22 Y2 Al1 C5 75.06(12) . .
C8 Y2 Al1 C5 -50.97(12) 2_666 .
Al2 Y2 Al1 C5 -155.98(10) . .
C1 Y2 Al1 C2 -90.95(15) . .
C20 Y2 Al1 C2 152.66(16) . .
C21 Y2 Al1 C2 129.57(14) . .
C23 Y2 Al1 C2 -179.81(13) . .
C19 Y2 Al1 C2 -168.72(14) . .
C22 Y2 Al1 C2 149.23(13) . .
C8 Y2 Al1 C2 23.20(13) 2_666 .
Al2 Y2 Al1 C2 -81.81(11) . .
C1 Y2 Al1 Y1 -37.29(9) . .
C20 Y2 Al1 Y1 -153.68(12) . .
C21 Y2 Al1 Y1 -176.78(8) . .
C23 Y2 Al1 Y1 -126.15(7) . .
C19 Y2 Al1 Y1 -115.06(9) . .
C22 Y2 Al1 Y1 -157.11(7) . .
C8 Y2 Al1 Y1 76.86(7) 2_666 .
Al2 Y2 Al1 Y1 -28.15(2) . .
C1 Y2 Al2 C7 -99.59(18) . .
C20 Y2 Al2 C7 38.64(17) . .
C21 Y2 Al2 C7 17.2(2) . .
C23 Y2 Al2 C7 -12.64(16) . .
C19 Y2 Al2 C7 18.45(17) . .
C22 Y2 Al2 C7 -23.26(18) . .
C8 Y2 Al2 C7 143.49(16) 2_666 .
Al1 Y2 Al2 C7 -108.69(15) . .
C20 Y2 Al2 C1 138.23(13) . .
C21 Y2 Al2 C1 116.77(17) . .
C23 Y2 Al2 C1 86.95(12) . .
C19 Y2 Al2 C1 118.04(12) . .
C22 Y2 Al2 C1 76.33(13) . .
C8 Y2 Al2 C1 -116.92(11) 2_666 .
Al1 Y2 Al2 C1 -9.10(10) . .
C1 Y2 Al2 C3 91.72(15) . .
C20 Y2 Al2 C3 -130.04(14) . .
C21 Y2 Al2 C3 -151.50(17) . .
C23 Y2 Al2 C3 178.67(13) . .
C19 Y2 Al2 C3 -150.23(14) . .
C22 Y2 Al2 C3 168.06(14) . .
C8 Y2 Al2 C3 -25.19(13) 2_666 .
Al1 Y2 Al2 C3 82.62(11) . .
C1 Y2 Al2 C4 167.75(14) . .
C20 Y2 Al2 C4 -54.02(14) . .
C21 Y2 Al2 C4 -75.48(17) . .
C23 Y2 Al2 C4 -105.31(13) . .
C19 Y2 Al2 C4 -74.21(13) . .
C22 Y2 Al2 C4 -115.92(14) . .
C8 Y2 Al2 C4 50.83(12) 2_666 .
Al1 Y2 Al2 C4 158.65(11) . .
C1 Y2 Al2 Y1 37.13(9) . .
C20 Y2 Al2 Y1 175.36(8) . .
C21 Y2 Al2 Y1 153.90(14) . .
C23 Y2 Al2 Y1 124.07(8) . .
C19 Y2 Al2 Y1 155.17(8) . .
C22 Y2 Al2 Y1 113.46(9) . .
C8 Y2 Al2 Y1 -79.79(7) 2_666 .
Al1 Y2 Al2 Y1 28.03(2) . .
C1 Y1 Al2 C7 100.40(16) . .
C8 Y1 Al2 C7 -142.78(15) . .
C9 Y1 Al2 C7 -38.34(16) . .
C13 Y1 Al2 C7 -15.4(2) . .
C10 Y1 Al2 C7 -18.48(15) . .
C11 Y1 Al2 C7 12.08(15) . .
C12 Y1 Al2 C7 22.77(17) . .
Al1 Y1 Al2 C7 109.43(13) . .
C8 Y1 Al2 C1 116.83(12) . .
C9 Y1 Al2 C1 -138.74(12) . .
C13 Y1 Al2 C1 -115.82(17) . .
C10 Y1 Al2 C1 -118.88(12) . .
C11 Y1 Al2 C1 -88.32(12) . .
C12 Y1 Al2 C1 -77.62(14) . .
Al1 Y1 Al2 C1 9.03(10) . .
C1 Y1 Al2 C3 -165.76(15) . .
C8 Y1 Al2 C3 -48.93(13) . .
C9 Y1 Al2 C3 55.51(13) . .
C13 Y1 Al2 C3 78.42(18) . .
C10 Y1 Al2 C3 75.37(13) . .
C11 Y1 Al2 C3 105.92(13) . .
C12 Y1 Al2 C3 116.62(14) . .
Al1 Y1 Al2 C3 -156.72(11) . .
C1 Y1 Al2 C4 -90.23(15) . .
C8 Y1 Al2 C4 26.60(13) . .
C9 Y1 Al2 C4 131.03(14) . .
C13 Y1 Al2 C4 153.95(18) . .
C10 Y1 Al2 C4 150.90(14) . .
C11 Y1 Al2 C4 -178.55(14) . .
C12 Y1 Al2 C4 -167.85(14) . .
Al1 Y1 Al2 C4 -81.19(11) . .
C1 Y1 Al2 Y2 -37.13(9) . .
C8 Y1 Al2 Y2 79.69(7) . .
C9 Y1 Al2 Y2 -175.87(8) . .
C13 Y1 Al2 Y2 -152.96(14) . .
C10 Y1 Al2 Y2 -156.01(8) . .
C11 Y1 Al2 Y2 -125.45(8) . .
C12 Y1 Al2 Y2 -114.76(10) . .
Al1 Y1 Al2 Y2 -28.10(2) . .
C29 Y4 Al3 C34 101.94(15) . .
C36 Y4 Al3 C34 -140.22(14) . .
C48 Y4 Al3 C34 -6.22(17) . .
C47 Y4 Al3 C34 -37.03(14) . .
C49 Y4 Al3 C34 24.65(14) . .
C51 Y4 Al3 C34 -21.58(14) . .
C50 Y4 Al3 C34 9.71(14) . .
Al4 Y4 Al3 C34 110.90(12) . .
C36 Y4 Al3 C29 117.85(12) . .
C48 Y4 Al3 C29 -108.16(15) . .
C47 Y4 Al3 C29 -138.96(12) . .
C49 Y4 Al3 C29 -77.28(12) . .
C51 Y4 Al3 C29 -123.51(11) . .
C50 Y4 Al3 C29 -92.23(11) . .
Al4 Y4 Al3 C29 8.96(10) . .
C29 Y4 Al3 C30 -89.87(15) . .
C36 Y4 Al3 C30 27.98(13) . .
C48 Y4 Al3 C30 161.97(15) . .
C47 Y4 Al3 C30 131.17(13) . .
C49 Y4 Al3 C30 -167.15(13) . .
C51 Y4 Al3 C30 146.62(12) . .
C50 Y4 Al3 C30 177.90(12) . .
Al4 Y4 Al3 C30 -80.90(11) . .
C29 Y4 Al3 C33 -164.20(14) . .
C36 Y4 Al3 C33 -46.35(12) . .
C48 Y4 Al3 C33 87.64(15) . .
C47 Y4 Al3 C33 56.84(12) . .
C49 Y4 Al3 C33 118.52(12) . .
C51 Y4 Al3 C33 72.29(12) . .
C50 Y4 Al3 C33 103.57(12) . .
Al4 Y4 Al3 C33 -155.23(10) . .
C29 Y4 Al3 Y3 -37.28(9) . .
C36 Y4 Al3 Y3 80.57(7) . .
C48 Y4 Al3 Y3 -145.44(11) . .
C47 Y4 Al3 Y3 -176.24(7) . .
C49 Y4 Al3 Y3 -114.56(7) . .
C51 Y4 Al3 Y3 -160.79(6) . .
C50 Y4 Al3 Y3 -129.51(6) . .
Al4 Y4 Al3 Y3 -28.31(2) . .
C29 Y3 Al3 C34 -99.06(16) . .
C37 Y3 Al3 C34 37.08(16) . .
C38 Y3 Al3 C34 14.70(15) . .
C41 Y3 Al3 C34 18.40(19) . .
C39 Y3 Al3 C34 -15.97(15) . .
C40 Y3 Al3 C34 -25.02(17) . .
C36 Y3 Al3 C34 143.17(15) 2_565 .
Al4 Y3 Al3 C34 -108.03(14) . .
C37 Y3 Al3 C29 136.14(12) . .
C38 Y3 Al3 C29 113.76(12) . .
C41 Y3 Al3 C29 117.46(16) . .
C39 Y3 Al3 C29 83.09(12) . .
C40 Y3 Al3 C29 74.04(13) . .
C36 Y3 Al3 C29 -117.77(11) 2_565 .
Al4 Y3 Al3 C29 -8.97(9) . .
C29 Y3 Al3 C30 169.77(14) . .
C37 Y3 Al3 C30 -54.09(13) . .
C38 Y3 Al3 C30 -76.47(13) . .
C41 Y3 Al3 C30 -72.77(16) . .
C39 Y3 Al3 C30 -107.14(13) . .
C40 Y3 Al3 C30 -116.19(14) . .
C36 Y3 Al3 C30 52.00(12) 2_565 .
Al4 Y3 Al3 C30 160.79(11) . .
C29 Y3 Al3 C33 92.41(14) . .
C37 Y3 Al3 C33 -131.45(13) . .
C38 Y3 Al3 C33 -153.83(12) . .
C41 Y3 Al3 C33 -150.13(16) . .
C39 Y3 Al3 C33 175.50(12) . .
C40 Y3 Al3 C33 166.45(13) . .
C36 Y3 Al3 C33 -25.36(12) 2_565 .
Al4 Y3 Al3 C33 83.44(10) . .
C29 Y3 Al3 Y4 37.67(9) . .
C37 Y3 Al3 Y4 173.81(8) . .
C38 Y3 Al3 Y4 151.43(7) . .
C41 Y3 Al3 Y4 155.13(13) . .
C39 Y3 Al3 Y4 120.76(7) . .
C40 Y3 Al3 Y4 111.71(9) . .
C36 Y3 Al3 Y4 -80.10(7) 2_565 .
Al4 Y3 Al3 Y4 28.69(2) . .
C29 Y3 Al4 C35 99.85(15) . .
C37 Y3 Al4 C35 -14.05(19) . .
C38 Y3 Al4 C35 20.25(15) . .
C41 Y3 Al4 C35 -40.61(15) . .
C39 Y3 Al4 C35 7.45(14) . .
C40 Y3 Al4 C35 -23.43(14) . .
C36 Y3 Al4 C35 -148.30(13) 2_565 .
Al3 Y3 Al4 C35 108.75(12) . .
C37 Y3 Al4 C29 -113.90(17) . .
C38 Y3 Al4 C29 -79.60(12) . .
C41 Y3 Al4 C29 -140.46(12) . .
C39 Y3 Al4 C29 -92.40(11) . .
C40 Y3 Al4 C29 -123.28(11) . .
C36 Y3 Al4 C29 111.85(11) 2_565 .
Al3 Y3 Al4 C29 8.90(9) . .
C29 Y3 Al4 C31 -162.83(14) . .
C37 Y3 Al4 C31 83.27(17) . .
C38 Y3 Al4 C31 117.57(13) . .
C41 Y3 Al4 C31 56.71(13) . .
C39 Y3 Al4 C31 104.77(12) . .
C40 Y3 Al4 C31 73.89(12) . .
C36 Y3 Al4 C31 -50.98(12) 2_565 .
Al3 Y3 Al4 C31 -153.93(10) . .
C29 Y3 Al4 C32 -90.40(14) . .
C37 Y3 Al4 C32 155.70(17) . .
C38 Y3 Al4 C32 -169.99(14) . .
C41 Y3 Al4 C32 129.14(14) . .
C39 Y3 Al4 C32 177.20(13) . .
C40 Y3 Al4 C32 146.32(13) . .
C36 Y3 Al4 C32 21.45(13) 2_565 .
Al3 Y3 Al4 C32 -81.50(11) . .
C29 Y3 Al4 Y4 -37.51(9) . .
C37 Y3 Al4 Y4 -151.41(14) . .
C38 Y3 Al4 Y4 -117.10(8) . .
C41 Y3 Al4 Y4 -177.97(8) . .
C39 Y3 Al4 Y4 -129.91(7) . .
C40 Y3 Al4 Y4 -160.79(7) . .
C36 Y3 Al4 Y4 74.34(7) 2_565 .
Al3 Y3 Al4 Y4 -28.61(2) . .
C29 Y4 Al4 C35 -97.73(16) . .
C36 Y4 Al4 C35 146.84(14) . .
C48 Y4 Al4 C35 38.43(15) . .
C47 Y4 Al4 C35 23.72(17) . .
C49 Y4 Al4 C35 15.08(14) . .
C51 Y4 Al4 C35 -21.02(16) . .
C50 Y4 Al4 C35 -14.62(14) . .
Al3 Y4 Al4 C35 -106.75(13) . .
C36 Y4 Al4 C29 -115.43(12) . .
C48 Y4 Al4 C29 136.16(12) . .
C47 Y4 Al4 C29 121.45(14) . .
C49 Y4 Al4 C29 112.81(12) . .
C51 Y4 Al4 C29 76.71(13) . .
C50 Y4 Al4 C29 83.11(12) . .
Al3 Y4 Al4 C29 -9.02(10) . .
C29 Y4 Al4 C31 92.35(14) . .
C36 Y4 Al4 C31 -23.08(13) . .
C48 Y4 Al4 C31 -131.49(12) . .
C47 Y4 Al4 C31 -146.20(15) . .
C49 Y4 Al4 C31 -154.84(12) . .
C51 Y4 Al4 C31 169.06(13) . .
C50 Y4 Al4 C31 175.46(12) . .
Al3 Y4 Al4 C31 83.33(11) . .
C29 Y4 Al4 C32 168.50(15) . .
C36 Y4 Al4 C32 53.07(13) . .
C48 Y4 Al4 C32 -55.34(13) . .
C47 Y4 Al4 C32 -70.05(15) . .
C49 Y4 Al4 C32 -78.69(13) . .
C51 Y4 Al4 C32 -114.80(14) . .
C50 Y4 Al4 C32 -108.39(13) . .
Al3 Y4 Al4 C32 159.48(11) . .
C29 Y4 Al4 Y3 37.73(9) . .
C36 Y4 Al4 Y3 -77.69(7) . .
C48 Y4 Al4 Y3 173.89(7) . .
C47 Y4 Al4 Y3 159.19(11) . .
C49 Y4 Al4 Y3 150.54(7) . .
C51 Y4 Al4 Y3 114.44(9) . .
C50 Y4 Al4 Y3 120.84(7) . .
Al3 Y4 Al4 Y3 28.71(2) . .
C6 Al1 C1 Al2 179.4(6) . .
C5 Al1 C1 Al2 -52.5(6) . .
C2 Al1 C1 Al2 52.6(6) . .
Y1 Al1 C1 Al2 64.9(6) . .
Y2 Al1 C1 Al2 -66.0(6) . .
C6 Al1 C1 Y2 -114.57(14) . .
C5 Al1 C1 Y2 13.47(13) . .
C2 Al1 C1 Y2 118.56(12) . .
Y1 Al1 C1 Y2 130.87(10) . .
C6 Al1 C1 Y1 114.55(14) . .
C5 Al1 C1 Y1 -117.40(11) . .
C2 Al1 C1 Y1 -12.31(14) . .
Y2 Al1 C1 Y1 -130.87(10) . .
C7 Al2 C1 Al1 -178.6(6) . .
C3 Al2 C1 Al1 -51.7(6) . .
C4 Al2 C1 Al1 54.8(6) . .
Y2 Al2 C1 Al1 66.0(6) . .
Y1 Al2 C1 Al1 -64.8(6) . .
C7 Al2 C1 Y2 115.37(13) . .
C3 Al2 C1 Y2 -117.74(12) . .
C4 Al2 C1 Y2 -11.20(13) . .
Y1 Al2 C1 Y2 -130.88(10) . .
C7 Al2 C1 Y1 -113.76(13) . .
C3 Al2 C1 Y1 13.14(13) . .
C4 Al2 C1 Y1 119.67(11) . .
Y2 Al2 C1 Y1 130.88(10) . .
C20 Y2 C1 Al1 121.97(15) . .
C21 Y2 C1 Al1 70.07(17) . .
C23 Y2 C1 Al1 95.71(10) . .
C19 Y2 C1 Al1 123.68(10) . .
C22 Y2 C1 Al1 68.14(11) . .
C8 Y2 C1 Al1 -85.03(11) 2_666 .
Al2 Y2 C1 Al1 -166.03(15) . .
C20 Y2 C1 Al2 -72.00(17) . .
C21 Y2 C1 Al2 -123.90(14) . .
C23 Y2 C1 Al2 -98.25(10) . .
C19 Y2 C1 Al2 -70.28(12) . .
C22 Y2 C1 Al2 -125.83(10) . .
C8 Y2 C1 Al2 81.00(11) 2_666 .
Al1 Y2 C1 Al2 166.03(15) . .
C20 Y2 C1 Y1 -155.06(14) . .
C21 Y2 C1 Y1 153.04(14) . .
C23 Y2 C1 Y1 178.68(15) . .
C19 Y2 C1 Y1 -153.35(14) . .
C22 Y2 C1 Y1 151.11(14) . .
C8 Y2 C1 Y1 -2.06(19) 2_666 .
Al2 Y2 C1 Y1 -83.06(15) . .
Al1 Y2 C1 Y1 82.97(15) . .
C8 Y1 C1 Al1 84.47(11) . .
C9 Y1 C1 Al1 -122.87(15) . .
C13 Y1 C1 Al1 -71.63(18) . .
C10 Y1 C1 Al1 -124.52(11) . .
C11 Y1 C1 Al1 -97.41(11) . .
C12 Y1 C1 Al1 -70.03(12) . .
Al2 Y1 C1 Al1 166.16(15) . .
C8 Y1 C1 Al2 -81.69(11) . .
C9 Y1 C1 Al2 70.97(18) . .
C13 Y1 C1 Al2 122.21(15) . .
C10 Y1 C1 Al2 69.31(12) . .
C11 Y1 C1 Al2 96.43(11) . .
C12 Y1 C1 Al2 123.81(11) . .
Al1 Y1 C1 Al2 -166.16(15) . .
C8 Y1 C1 Y2 1.31(19) . .
C9 Y1 C1 Y2 153.97(14) . .
C13 Y1 C1 Y2 -154.79(15) . .
C10 Y1 C1 Y2 152.31(14) . .
C11 Y1 C1 Y2 179.43(16) . .
C12 Y1 C1 Y2 -153.19(15) . .
Al1 Y1 C1 Y2 -83.16(15) . .
Al2 Y1 C1 Y2 83.00(15) . .
C1 Y1 C8 Y2 2.6(6) . 2_666
C9 Y1 C8 Y2 -161.0(6) . 2_666
C13 Y1 C8 Y2 167.9(6) . 2_666
C10 Y1 C8 Y2 -145.5(5) . 2_666
C11 Y1 C8 Y2 -174.3(5) . 2_666
C12 Y1 C8 Y2 153.9(5) . 2_666
Al1 Y1 C8 Y2 45.7(6) . 2_666
Al2 Y1 C8 Y2 -39.8(6) . 2_666
C1 Y1 C9 C13 109.9(2) . .
C8 Y1 C9 C13 -93.3(2) . .
C10 Y1 C9 C13 112.9(3) . .
C11 Y1 C9 C13 76.8(2) . .
C12 Y1 C9 C13 37.1(2) . .
Al1 Y1 C9 C13 39.5(3) . .
Al2 Y1 C9 C13 153.82(17) . .
C1 Y1 C9 C10 -3.0(3) . .
C8 Y1 C9 C10 153.8(2) . .
C13 Y1 C9 C10 -112.9(3) . .
C11 Y1 C9 C10 -36.1(2) . .
C12 Y1 C9 C10 -75.8(2) . .
Al1 Y1 C9 C10 -73.4(3) . .
Al2 Y1 C9 C10 40.9(2) . .
C1 Y1 C9 C14 -126.4(3) . .
C8 Y1 C9 C14 30.4(3) . .
C13 Y1 C9 C14 123.7(4) . .
C10 Y1 C9 C14 -123.4(4) . .
C11 Y1 C9 C14 -159.6(4) . .
C12 Y1 C9 C14 160.7(4) . .
Al1 Y1 C9 C14 163.1(3) . .
Al2 Y1 C9 C14 -82.5(3) . .
C13 C9 C10 C11 -1.5(3) . .
C14 C9 C10 C11 -178.5(3) . .
Y1 C9 C10 C11 67.5(2) . .
C13 C9 C10 C15 171.8(3) . .
C14 C9 C10 C15 -5.2(5) . .
Y1 C9 C10 C15 -119.2(3) . .
C13 C9 C10 Y1 -69.0(2) . .
C14 C9 C10 Y1 114.0(3) . .
C1 Y1 C10 C11 62.7(2) . .
C8 Y1 C10 C11 -146.30(19) . .
C9 Y1 C10 C11 -115.4(3) . .
C13 Y1 C10 C11 -77.8(2) . .
C12 Y1 C10 C11 -37.3(2) . .
Al1 Y1 C10 C11 20.2(2) . .
Al2 Y1 C10 C11 99.95(19) . .
C1 Y1 C10 C9 178.04(19) . .
C8 Y1 C10 C9 -30.9(2) . .
C13 Y1 C10 C9 37.6(2) . .
C11 Y1 C10 C9 115.4(3) . .
C12 Y1 C10 C9 78.1(2) . .
Al1 Y1 C10 C9 135.61(18) . .
Al2 Y1 C10 C9 -144.68(19) . .
C1 Y1 C10 C15 -60.0(4) . .
C8 Y1 C10 C15 91.0(4) . .
C9 Y1 C10 C15 122.0(4) . .
C13 Y1 C10 C15 159.6(4) . .
C11 Y1 C10 C15 -122.7(4) . .
C12 Y1 C10 C15 -160.0(4) . .
Al1 Y1 C10 C15 -102.4(4) . .
Al2 Y1 C10 C15 -22.7(4) . .
C9 C10 C11 C12 1.4(3) . .
C15 C10 C11 C12 -171.9(3) . .
Y1 C10 C11 C12 67.8(2) . .
C9 C10 C11 C16 175.8(3) . .
C15 C10 C11 C16 2.4(5) . .
Y1 C10 C11 C16 -117.9(3) . .
C9 C10 C11 Y1 -66.4(2) . .
C15 C10 C11 Y1 120.3(3) . .
C1 Y1 C11 C10 -123.57(19) . .
C8 Y1 C11 C10 53.7(3) . .
C9 Y1 C11 C10 36.70(19) . .
C13 Y1 C11 C10 76.7(2) . .
C12 Y1 C11 C10 113.6(3) . .
Al1 Y1 C11 C10 -163.97(18) . .
Al2 Y1 C11 C10 -83.13(19) . .
C1 Y1 C11 C12 122.8(2) . .
C8 Y1 C11 C12 -59.9(3) . .
C9 Y1 C11 C12 -76.9(2) . .
C13 Y1 C11 C12 -37.0(2) . .
C10 Y1 C11 C12 -113.6(3) . .
Al1 Y1 C11 C12 82.39(19) . .
Al2 Y1 C11 C12 163.22(19) . .
C1 Y1 C11 C16 -1.6(4) . .
C8 Y1 C11 C16 175.6(3) . .
C9 Y1 C11 C16 158.6(4) . .
C13 Y1 C11 C16 -161.4(4) . .
C10 Y1 C11 C16 121.9(5) . .
C12 Y1 C11 C16 -124.4(5) . .
Al1 Y1 C11 C16 -42.0(4) . .
Al2 Y1 C11 C16 38.8(4) . .
C10 C11 C12 C13 -0.8(4) . .
C16 C11 C12 C13 -175.0(3) . .
Y1 C11 C12 C13 66.6(2) . .
C10 C11 C12 C17 171.5(3) . .
C16 C11 C12 C17 -2.7(6) . .
Y1 C11 C12 C17 -121.1(4) . .
C10 C11 C12 Y1 -67.4(2) . .
C16 C11 C12 Y1 118.4(3) . .
C1 Y1 C12 C11 -63.4(2) . .
C8 Y1 C12 C11 142.59(19) . .
C9 Y1 C12 C11 77.7(2) . .
C13 Y1 C12 C11 114.6(3) . .
C10 Y1 C12 C11 37.23(18) . .
Al1 Y1 C12 C11 -100.91(19) . .
Al2 Y1 C12 C11 -21.0(2) . .
C1 Y1 C12 C13 -178.1(2) . .
C8 Y1 C12 C13 27.9(3) . .
C9 Y1 C12 C13 -37.0(2) . .
C10 Y1 C12 C13 -77.4(2) . .
C11 Y1 C12 C13 -114.6(3) . .
Al1 Y1 C12 C13 144.4(2) . .
Al2 Y1 C12 C13 -135.68(19) . .
C1 Y1 C12 C17 59.8(4) . .
C8 Y1 C12 C17 -94.2(4) . .
C9 Y1 C12 C17 -159.1(5) . .
C13 Y1 C12 C17 -122.1(5) . .
C10 Y1 C12 C17 160.4(5) . .
C11 Y1 C12 C17 123.2(5) . .
Al1 Y1 C12 C17 22.3(4) . .
Al2 Y1 C12 C17 102.2(4) . .
C10 C9 C13 C12 1.0(4) . .
C14 C9 C13 C12 178.0(3) . .
Y1 C9 C13 C12 -68.0(2) . .
C10 C9 C13 C18 -175.3(3) . .
C14 C9 C13 C18 1.7(5) . .
Y1 C9 C13 C18 115.7(3) . .
C10 C9 C13 Y1 69.0(2) . .
C14 C9 C13 Y1 -114.0(3) . .
C11 C12 C13 C9 -0.1(4) . .
C17 C12 C13 C9 -172.5(3) . .
Y1 C12 C13 C9 67.0(2) . .
C11 C12 C13 C18 176.1(3) . .
C17 C12 C13 C18 3.8(6) . .
Y1 C12 C13 C18 -116.7(4) . .
C11 C12 C13 Y1 -67.2(2) . .
C17 C12 C13 Y1 120.5(4) . .
C1 Y1 C13 C9 -111.4(2) . .
C8 Y1 C13 C9 89.0(2) . .
C10 Y1 C13 C9 -37.88(19) . .
C11 Y1 C13 C9 -77.7(2) . .
C12 Y1 C13 C9 -114.3(3) . .
Al1 Y1 C13 C9 -155.45(17) . .
Al2 Y1 C13 C9 -41.8(3) . .
C1 Y1 C13 C12 2.9(3) . .
C8 Y1 C13 C12 -156.7(2) . .
C9 Y1 C13 C12 114.3(3) . .
C10 Y1 C13 C12 76.4(2) . .
C11 Y1 C13 C12 36.6(2) . .
Al1 Y1 C13 C12 -41.2(2) . .
Al2 Y1 C13 C12 72.5(3) . .
C1 Y1 C13 C18 126.9(4) . .
C8 Y1 C13 C18 -32.8(4) . .
C9 Y1 C13 C18 -121.7(5) . .
C10 Y1 C13 C18 -159.6(4) . .
C11 Y1 C13 C18 160.6(4) . .
C12 Y1 C13 C18 124.0(5) . .
Al1 Y1 C13 C18 82.8(4) . .
Al2 Y1 C13 C18 -163.5(3) . .
C1 Y2 C19 C20 -177.97(19) . .
C21 Y2 C19 C20 -36.58(19) . .
C23 Y2 C19 C20 -114.1(3) . .
C22 Y2 C19 C20 -77.0(2) . .
C8 Y2 C19 C20 31.2(2) 2_666 .
Al2 Y2 C19 C20 144.34(19) . .
Al1 Y2 C19 C20 -135.62(18) . .
C1 Y2 C19 C23 -63.86(19) . .
C20 Y2 C19 C23 114.1(3) . .
C21 Y2 C19 C23 77.53(19) . .
C22 Y2 C19 C23 37.06(17) . .
C8 Y2 C19 C23 145.28(17) 2_666 .
Al2 Y2 C19 C23 -101.55(17) . .
Al1 Y2 C19 C23 -21.5(2) . .
C1 Y2 C19 C24 58.2(3) . .
C20 Y2 C19 C24 -123.8(4) . .
C21 Y2 C19 C24 -160.4(4) . .
C23 Y2 C19 C24 122.1(4) . .
C22 Y2 C19 C24 159.2(3) . .
C8 Y2 C19 C24 -92.6(3) 2_666 .
Al2 Y2 C19 C24 20.6(3) . .
Al1 Y2 C19 C24 100.6(3) . .
C23 C19 C20 C21 0.5(3) . .
C24 C19 C20 C21 -171.0(3) . .
Y2 C19 C20 C21 67.5(2) . .
C23 C19 C20 C25 176.8(3) . .
C24 C19 C20 C25 5.3(5) . .
Y2 C19 C20 C25 -116.2(3) . .
C23 C19 C20 Y2 -67.1(2) . .
C24 C19 C20 Y2 121.5(3) . .
C1 Y2 C20 C21 -111.8(2) . .
C23 Y2 C20 C21 -77.7(2) . .
C19 Y2 C20 C21 -114.9(3) . .
C22 Y2 C20 C21 -37.65(18) . .
C8 Y2 C20 C21 91.26(19) 2_666 .
Al2 Y2 C20 C21 -156.34(16) . .
Al1 Y2 C20 C21 -42.0(2) . .
C1 Y2 C20 C19 3.1(3) . .
C21 Y2 C20 C19 114.9(3) . .
C23 Y2 C20 C19 37.20(18) . .
C22 Y2 C20 C19 77.2(2) . .
C8 Y2 C20 C19 -153.84(19) 2_666 .
Al2 Y2 C20 C19 -41.4(2) . .
Al1 Y2 C20 C19 72.9(2) . .
C1 Y2 C20 C25 126.0(3) . .
C21 Y2 C20 C25 -122.2(4) . .
C23 Y2 C20 C25 160.1(3) . .
C19 Y2 C20 C25 122.9(4) . .
C22 Y2 C20 C25 -159.8(3) . .
C8 Y2 C20 C25 -30.9(3) 2_666 .
Al2 Y2 C20 C25 81.5(3) . .
Al1 Y2 C20 C25 -164.2(2) . .
C19 C20 C21 C22 0.2(3) . .
C25 C20 C21 C22 -176.1(3) . .
Y2 C20 C21 C22 67.9(2) . .
C19 C20 C21 C26 175.2(3) . .
C25 C20 C21 C26 -1.1(5) . .
Y2 C20 C21 C26 -117.0(3) . .
C19 C20 C21 Y2 -67.7(2) . .
C25 C20 C21 Y2 115.9(3) . .
C1 Y2 C21 C20 110.3(2) . .
C23 Y2 C21 C20 77.1(2) . .
C19 Y2 C21 C20 36.90(19) . .
C22 Y2 C21 C20 113.7(3) . .
C8 Y2 C21 C20 -91.06(19) 2_666 .
Al2 Y2 C21 C20 38.5(3) . .
Al1 Y2 C21 C20 153.72(17) . .
C1 Y2 C21 C22 -3.4(3) . .
C20 Y2 C21 C22 -113.7(3) . .
C23 Y2 C21 C22 -36.63(17) . .
C19 Y2 C21 C22 -76.81(19) . .
C8 Y2 C21 C22 155.23(18) 2_666 .
Al2 Y2 C21 C22 -75.2(2) . .
Al1 Y2 C21 C22 40.01(19) . .
C1 Y2 C21 C26 -125.8(3) . .
C20 Y2 C21 C26 123.9(4) . .
C23 Y2 C21 C26 -159.0(3) . .
C19 Y2 C21 C26 160.8(4) . .
C22 Y2 C21 C26 -122.4(4) . .
C8 Y2 C21 C26 32.8(3) 2_666 .
Al2 Y2 C21 C26 162.4(2) . .
Al1 Y2 C21 C26 -82.4(3) . .
C20 C21 C22 C23 -0.7(3) . .
C26 C21 C22 C23 -175.9(3) . .
Y2 C21 C22 C23 66.8(2) . .
C20 C21 C22 C27 170.9(3) . .
C26 C21 C22 C27 -4.2(5) . .
Y2 C21 C22 C27 -121.5(3) . .
C20 C21 C22 Y2 -67.6(2) . .
C26 C21 C22 Y2 117.2(3) . .
C1 Y2 C22 C23 63.0(2) . .
C20 Y2 C22 C23 -77.6(2) . .
C21 Y2 C22 C23 -114.8(3) . .
C19 Y2 C22 C23 -37.30(18) . .
C8 Y2 C22 C23 -144.43(18) 2_666 .
Al2 Y2 C22 C23 20.6(2) . .
Al1 Y2 C22 C23 99.81(18) . .
C1 Y2 C22 C21 177.75(17) . .
C20 Y2 C22 C21 37.13(18) . .
C23 Y2 C22 C21 114.8(3) . .
C19 Y2 C22 C21 77.5(2) . .
C8 Y2 C22 C21 -29.7(2) 2_666 .
Al2 Y2 C22 C21 135.34(16) . .
Al1 Y2 C22 C21 -145.42(17) . .
C1 Y2 C22 C27 -59.8(3) . .
C20 Y2 C22 C27 159.5(3) . .
C21 Y2 C22 C27 122.4(4) . .
C23 Y2 C22 C27 -122.8(4) . .
C19 Y2 C22 C27 -160.1(3) . .
C8 Y2 C22 C27 92.8(3) 2_666 .
Al2 Y2 C22 C27 -102.3(3) . .
Al1 Y2 C22 C27 -23.0(3) . .
C21 C22 C23 C19 1.0(3) . .
C27 C22 C23 C19 -170.6(3) . .
Y2 C22 C23 C19 67.5(2) . .
C21 C22 C23 C28 174.9(3) . .
C27 C22 C23 C28 3.2(5) . .
Y2 C22 C23 C28 -118.6(3) . .
C21 C22 C23 Y2 -66.5(2) . .
C27 C22 C23 Y2 121.8(3) . .
C20 C19 C23 C22 -0.9(3) . .
C24 C19 C23 C22 170.7(3) . .
Y2 C19 C23 C22 -67.7(2) . .
C20 C19 C23 C28 -174.7(3) . .
C24 C19 C23 C28 -3.1(5) . .
Y2 C19 C23 C28 118.6(3) . .
C20 C19 C23 Y2 66.7(2) . .
C24 C19 C23 Y2 -121.7(3) . .
C1 Y2 C23 C22 -123.39(19) . .
C20 Y2 C23 C22 76.9(2) . .
C21 Y2 C23 C22 37.05(19) . .
C19 Y2 C23 C22 114.1(3) . .
C8 Y2 C23 C22 57.7(3) 2_666 .
Al2 Y2 C23 C22 -163.91(18) . .
Al1 Y2 C23 C22 -83.05(19) . .
C1 Y2 C23 C19 122.53(18) . .
C20 Y2 C23 C19 -37.19(17) . .
C21 Y2 C23 C19 -77.0(2) . .
C22 Y2 C23 C19 -114.1(3) . .
C8 Y2 C23 C19 -56.4(2) 2_666 .
Al2 Y2 C23 C19 82.01(17) . .
Al1 Y2 C23 C19 162.87(16) . .
C1 Y2 C23 C28 -1.0(3) . .
C20 Y2 C23 C28 -160.7(3) . .
C21 Y2 C23 C28 159.5(3) . .
C19 Y2 C23 C28 -123.5(4) . .
C22 Y2 C23 C28 122.4(4) . .
C8 Y2 C23 C28 -179.9(2) 2_666 .
Al2 Y2 C23 C28 -41.5(3) . .
Al1 Y2 C23 C28 39.4(3) . .
C35 Al4 C29 Al3 -177.6(6) . .
C31 Al4 C29 Al3 -49.0(6) . .
C32 Al4 C29 Al3 55.3(6) . .
Y3 Al4 C29 Al3 -64.6(6) . .
Y4 Al4 C29 Al3 65.8(6) . .
C35 Al4 C29 Y3 -113.04(13) . .
C31 Al4 C29 Y3 15.55(13) . .
C32 Al4 C29 Y3 119.84(11) . .
Y4 Al4 C29 Y3 130.34(10) . .
C35 Al4 C29 Y4 116.63(13) . .
C31 Al4 C29 Y4 -114.79(11) . .
C32 Al4 C29 Y4 -10.49(13) . .
Y3 Al4 C29 Y4 -130.34(10) . .
C34 Al3 C29 Al4 -178.3(6) . .
C30 Al3 C29 Al4 55.0(6) . .
C33 Al3 C29 Al4 -51.3(6) . .
Y4 Al3 C29 Al4 -65.8(6) . .
Y3 Al3 C29 Al4 64.4(6) . .
C34 Al3 C29 Y3 117.27(13) . .
C30 Al3 C29 Y3 -9.40(13) . .
C33 Al3 C29 Y3 -115.73(11) . .
Y4 Al3 C29 Y3 -130.25(10) . .
C34 Al3 C29 Y4 -112.48(13) . .
C30 Al3 C29 Y4 120.85(11) . .
C33 Al3 C29 Y4 14.52(13) . .
Y3 Al3 C29 Y4 130.25(10) . .
C37 Y3 C29 Al4 121.03(14) . .
C38 Y3 C29 Al4 119.59(10) . .
C41 Y3 C29 Al4 69.37(18) . .
C39 Y3 C29 Al4 90.79(10) . .
C40 Y3 C29 Al4 64.40(11) . .
C36 Y3 C29 Al4 -87.65(10) 2_565 .
Al3 Y3 C29 Al4 -166.34(14) . .
C37 Y3 C29 Al3 -72.63(16) . .
C38 Y3 C29 Al3 -74.07(11) . .
C41 Y3 C29 Al3 -124.29(15) . .
C39 Y3 C29 Al3 -102.87(10) . .
C40 Y3 C29 Al3 -129.26(9) . .
C36 Y3 C29 Al3 78.69(11) 2_565 .
Al4 Y3 C29 Al3 166.34(14) . .
C37 Y3 C29 Y4 -155.98(13) . .
C38 Y3 C29 Y4 -157.42(13) . .
C41 Y3 C29 Y4 152.36(14) . .
C39 Y3 C29 Y4 173.78(14) . .
C40 Y3 C29 Y4 147.39(13) . .
C36 Y3 C29 Y4 -4.66(17) 2_565 .
Al4 Y3 C29 Y4 82.99(14) . .
Al3 Y3 C29 Y4 -83.35(14) . .
C36 Y4 C29 Al4 84.86(11) . .
C48 Y4 C29 Al4 -69.11(15) . .
C47 Y4 C29 Al4 -118.85(14) . .
C49 Y4 C29 Al4 -73.62(11) . .
C51 Y4 C29 Al4 -128.12(9) . .
C50 Y4 C29 Al4 -102.80(10) . .
Al3 Y4 C29 Al4 166.20(15) . .
C36 Y4 C29 Al3 -81.34(11) . .
C48 Y4 C29 Al3 124.69(12) . .
C47 Y4 C29 Al3 74.95(17) . .
C49 Y4 C29 Al3 120.18(10) . .
C51 Y4 C29 Al3 65.68(11) . .
C50 Y4 C29 Al3 91.00(10) . .
Al4 Y4 C29 Al3 -166.20(15) . .
C36 Y4 C29 Y3 2.34(18) . .
C48 Y4 C29 Y3 -151.63(12) . .
C47 Y4 C29 Y3 158.63(12) . .
C49 Y4 C29 Y3 -156.14(13) . .
C51 Y4 C29 Y3 149.36(12) . .
C50 Y4 C29 Y3 174.69(14) . .
Al3 Y4 C29 Y3 83.68(14) . .
Al4 Y4 C29 Y3 -82.51(14) . .
C29 Y4 C36 Y3 9.0(6) . 2_565
C48 Y4 C36 Y3 171.6(6) . 2_565
C47 Y4 C36 Y3 -157.6(6) . 2_565
C49 Y4 C36 Y3 162.7(5) . 2_565
C51 Y4 C36 Y3 -137.6(5) . 2_565
C50 Y4 C36 Y3 -158.5(5) . 2_565
Al3 Y4 C36 Y3 -33.5(6) . 2_565
Al4 Y4 C36 Y3 52.2(6) . 2_565
C29 Y3 C37 C38 -2.6(3) . .
C41 Y3 C37 C38 113.5(3) . .
C39 Y3 C37 C38 37.01(17) . .
C40 Y3 C37 C38 76.62(19) . .
C36 Y3 C37 C38 -157.77(18) 2_565 .
Al4 Y3 C37 C38 64.7(2) . .
Al3 Y3 C37 C38 -46.5(2) . .
C29 Y3 C37 C41 -116.1(2) . .
C38 Y3 C37 C41 -113.5(3) . .
C39 Y3 C37 C41 -76.49(19) . .
C40 Y3 C37 C41 -36.89(17) . .
C36 Y3 C37 C41 88.73(19) 2_565 .
Al4 Y3 C37 C41 -48.8(3) . .
Al3 Y3 C37 C41 -160.04(16) . .
C29 Y3 C37 C42 121.2(3) . .
C38 Y3 C37 C42 123.8(4) . .
C41 Y3 C37 C42 -122.7(4) . .
C39 Y3 C37 C42 160.8(4) . .
C40 Y3 C37 C42 -159.6(4) . .
C36 Y3 C37 C42 -33.9(3) 2_565 .
Al4 Y3 C37 C42 -171.5(3) . .
Al3 Y3 C37 C42 77.3(3) . .
C41 C37 C38 C39 0.1(3) . .
C42 C37 C38 C39 177.2(3) . .
Y3 C37 C38 C39 -68.2(2) . .
C41 C37 C38 C43 -171.7(3) . .
C42 C37 C38 C43 5.4(5) . .
Y3 C37 C38 C43 120.0(3) . .
C41 C37 C38 Y3 68.3(2) . .
C42 C37 C38 Y3 -114.6(3) . .
C29 Y3 C38 C39 -67.57(19) . .
C37 Y3 C38 C39 114.2(3) . .
C41 Y3 C38 C39 76.56(19) . .
C40 Y3 C38 C39 36.49(17) . .
C36 Y3 C38 C39 141.65(17) 2_565 .
Al4 Y3 C38 C39 -25.2(2) . .
Al3 Y3 C38 C39 -106.06(17) . .
C29 Y3 C38 C37 178.23(18) . .
C41 Y3 C38 C37 -37.64(18) . .
C39 Y3 C38 C37 -114.2(3) . .
C40 Y3 C38 C37 -77.7(2) . .
C36 Y3 C38 C37 27.5(2) 2_565 .
Al4 Y3 C38 C37 -139.38(17) . .
Al3 Y3 C38 C37 139.74(18) . .
C29 Y3 C38 C43 54.2(3) . .
C37 Y3 C38 C43 -124.0(4) . .
C41 Y3 C38 C43 -161.7(4) . .
C39 Y3 C38 C43 121.8(4) . .
C40 Y3 C38 C43 158.2(4) . .
C36 Y3 C38 C43 -96.6(3) 2_565 .
Al4 Y3 C38 C43 96.6(3) . .
Al3 Y3 C38 C43 15.7(3) . .
C37 C38 C39 C40 -0.3(3) . .
C43 C38 C39 C40 171.8(3) . .
Y3 C38 C39 C40 -67.4(2) . .
C37 C38 C39 C44 -173.3(3) . .
C43 C38 C39 C44 -1.2(5) . .
Y3 C38 C39 C44 119.6(3) . .
C37 C38 C39 Y3 67.2(2) . .
C43 C38 C39 Y3 -120.8(3) . .
C29 Y3 C39 C40 -126.79(18) . .
C37 Y3 C39 C40 77.6(2) . .
C38 Y3 C39 C40 114.9(3) . .
C41 Y3 C39 C40 36.95(18) . .
C36 Y3 C39 C40 50.8(3) 2_565 .
Al4 Y3 C39 C40 -86.08(17) . .
Al3 Y3 C39 C40 -166.81(16) . .
C29 Y3 C39 C38 118.31(19) . .
C37 Y3 C39 C38 -37.32(19) . .
C41 Y3 C39 C38 -77.9(2) . .
C40 Y3 C39 C38 -114.9(3) . .
C36 Y3 C39 C38 -64.1(2) 2_565 .
Al4 Y3 C39 C38 159.02(17) . .
Al3 Y3 C39 C38 78.30(18) . .
C29 Y3 C39 C44 -2.6(3) . .
C37 Y3 C39 C44 -158.2(3) . .
C38 Y3 C39 C44 -120.9(4) . .
C41 Y3 C39 C44 161.2(3) . .
C40 Y3 C39 C44 124.2(4) . .
C36 Y3 C39 C44 175.0(2) 2_565 .
Al4 Y3 C39 C44 38.1(3) . .
Al3 Y3 C39 C44 -42.6(3) . .
C38 C39 C40 C41 0.4(3) . .
C44 C39 C40 C41 173.2(3) . .
Y3 C39 C40 C41 -65.9(2) . .
C38 C39 C40 C45 -172.3(3) . .
C44 C39 C40 C45 0.5(5) . .
Y3 C39 C40 C45 121.4(3) . .
C38 C39 C40 Y3 66.3(2) . .
C44 C39 C40 Y3 -120.9(3) . .
C29 Y3 C40 C39 59.47(19) . .
C37 Y3 C40 C39 -77.4(2) . .
C38 Y3 C40 C39 -36.93(18) . .
C41 Y3 C40 C39 -114.8(3) . .
C36 Y3 C40 C39 -149.17(17) 2_565 .
Al4 Y3 C40 C39 95.42(17) . .
Al3 Y3 C40 C39 17.4(2) . .
C29 Y3 C40 C41 174.24(18) . .
C37 Y3 C40 C41 37.37(19) . .
C38 Y3 C40 C41 77.8(2) . .
C39 Y3 C40 C41 114.8(3) . .
C36 Y3 C40 C41 -34.4(2) 2_565 .
Al4 Y3 C40 C41 -149.81(18) . .
Al3 Y3 C40 C41 132.19(17) . .
C29 Y3 C40 C45 -63.9(3) . .
C37 Y3 C40 C45 159.2(3) . .
C38 Y3 C40 C45 -160.3(3) . .
C41 Y3 C40 C45 121.9(4) . .
C39 Y3 C40 C45 -123.4(4) . .
C36 Y3 C40 C45 87.5(3) 2_565 .
Al4 Y3 C40 C45 -27.9(3) . .
Al3 Y3 C40 C45 -105.9(3) . .
C39 C40 C41 C37 -0.3(3) . .
C45 C40 C41 C37 172.4(3) . .
Y3 C40 C41 C37 -66.8(2) . .
C39 C40 C41 C46 -174.7(3) . .
C45 C40 C41 C46 -1.9(5) . .
Y3 C40 C41 C46 118.9(3) . .
C39 C40 C41 Y3 66.5(2) . .
C45 C40 C41 Y3 -120.8(3) . .
C38 C37 C41 C40 0.1(3) . .
C42 C37 C41 C40 -177.0(3) . .
Y3 C37 C41 C40 68.2(2) . .
C38 C37 C41 C46 174.4(3) . .
C42 C37 C41 C46 -2.8(5) . .
Y3 C37 C41 C46 -117.6(3) . .
C38 C37 C41 Y3 -68.1(2) . .
C42 C37 C41 Y3 114.8(3) . .
C29 Y3 C41 C40 -8.9(3) . .
C37 Y3 C41 C40 -114.3(3) . .
C38 Y3 C41 C40 -76.8(2) . .
C39 Y3 C41 C40 -36.59(17) . .
C36 Y3 C41 C40 151.17(18) 2_565 .
Al4 Y3 C41 C40 34.7(2) . .
Al3 Y3 C41 C40 -81.4(2) . .
C29 Y3 C41 C37 105.4(2) . .
C38 Y3 C41 C37 37.53(19) . .
C39 Y3 C41 C37 77.7(2) . .
C40 Y3 C41 C37 114.3(3) . .
C36 Y3 C41 C37 -94.54(19) 2_565 .
Al4 Y3 C41 C37 148.99(17) . .
Al3 Y3 C41 C37 32.8(3) . .
C29 Y3 C41 C46 -131.3(3) . .
C37 Y3 C41 C46 123.3(4) . .
C38 Y3 C41 C46 160.8(3) . .
C39 Y3 C41 C46 -159.0(3) . .
C40 Y3 C41 C46 -122.4(4) . .
C36 Y3 C41 C46 28.7(3) 2_565 .
Al4 Y3 C41 C46 -87.7(3) . .
Al3 Y3 C41 C46 156.1(2) . .
C29 Y4 C47 C48 97.7(2) . .
C36 Y4 C47 C48 -102.20(17) . .
C49 Y4 C47 C48 37.43(16) . .
C51 Y4 C47 C48 114.1(2) . .
C50 Y4 C47 C48 77.12(18) . .
Al3 Y4 C47 C48 144.87(15) . .
Al4 Y4 C47 C48 26.4(2) . .
C29 Y4 C47 C51 -16.4(2) . .
C36 Y4 C47 C51 143.68(17) . .
C48 Y4 C47 C51 -114.1(2) . .
C49 Y4 C47 C51 -76.68(18) . .
C50 Y4 C47 C51 -36.99(16) . .
Al3 Y4 C47 C51 30.75(18) . .
Al4 Y4 C47 C51 -87.71(18) . .
C29 Y4 C47 C52 -140.7(2) . .
C36 Y4 C47 C52 19.4(2) . .
C48 Y4 C47 C52 121.6(3) . .
C49 Y4 C47 C52 159.0(3) . .
C51 Y4 C47 C52 -124.3(3) . .
C50 Y4 C47 C52 -161.3(3) . .
Al3 Y4 C47 C52 -93.6(2) . .
Al4 Y4 C47 C52 147.98(19) . .
C51 C47 C48 C49 -0.5(3) . .
C52 C47 C48 C49 175.9(3) . .
Y4 C47 C48 C49 -68.4(2) . .
C51 C47 C48 C53 -175.5(3) . .
C52 C47 C48 C53 0.8(5) . .
Y4 C47 C48 C53 116.5(3) . .
C51 C47 C48 Y4 67.9(2) . .
C52 C47 C48 Y4 -115.7(3) . .
C29 Y4 C48 C47 -122.04(17) . .
C36 Y4 C48 C47 79.93(17) . .
C49 Y4 C48 C47 -113.7(2) . .
C51 Y4 C48 C47 -37.15(16) . .
C50 Y4 C48 C47 -77.22(18) . .
Al3 Y4 C48 C47 -56.8(2) . .
Al4 Y4 C48 C47 -163.17(14) . .
C29 Y4 C48 C49 -8.3(2) . .
C36 Y4 C48 C49 -166.37(17) . .
C47 Y4 C48 C49 113.7(2) . .
C51 Y4 C48 C49 76.56(18) . .
C50 Y4 C48 C49 36.49(16) . .
Al3 Y4 C48 C49 56.9(2) . .
Al4 Y4 C48 C49 -49.46(18) . .
C29 Y4 C48 C53 115.2(2) . .
C36 Y4 C48 C53 -42.9(2) . .
C47 Y4 C48 C53 -122.8(3) . .
C49 Y4 C48 C53 123.5(3) . .
C51 Y4 C48 C53 -159.9(3) . .
C50 Y4 C48 C53 160.0(3) . .
Al3 Y4 C48 C53 -179.59(18) . .
Al4 Y4 C48 C53 74.0(2) . .
C47 C48 C49 C50 0.6(3) . .
C53 C48 C49 C50 175.6(3) . .
Y4 C48 C49 C50 -67.5(2) . .
C47 C48 C49 C54 -171.6(3) . .
C53 C48 C49 C54 3.4(5) . .
Y4 C48 C49 C54 120.4(3) . .
C47 C48 C49 Y4 68.0(2) . .
C53 C48 C49 Y4 -117.0(3) . .
C29 Y4 C49 C50 -71.11(17) . .
C36 Y4 C49 C50 131.86(16) . .
C48 Y4 C49 C50 114.7(2) . .
C47 Y4 C49 C50 77.35(18) . .
C51 Y4 C49 C50 37.04(16) . .
Al3 Y4 C49 C50 -30.06(18) . .
Al4 Y4 C49 C50 -109.18(16) . .
C29 Y4 C49 C48 174.14(16) . .
C36 Y4 C49 C48 17.1(2) . .
C47 Y4 C49 C48 -37.40(16) . .
C51 Y4 C49 C48 -77.71(18) . .
C50 Y4 C49 C48 -114.7(2) . .
Al3 Y4 C49 C48 -144.81(15) . .
Al4 Y4 C49 C48 136.07(16) . .
C29 Y4 C49 C54 51.8(3) . .
C36 Y4 C49 C54 -105.2(3) . .
C48 Y4 C49 C54 -122.3(3) . .
C47 Y4 C49 C54 -159.7(3) . .
C51 Y4 C49 C54 160.0(3) . .
C50 Y4 C49 C54 122.9(3) . .
Al3 Y4 C49 C54 92.9(3) . .
Al4 Y4 C49 C54 13.7(3) . .
C48 C49 C50 C51 -0.4(3) . .
C54 C49 C50 C51 171.8(3) . .
Y4 C49 C50 C51 -66.9(2) . .
C48 C49 C50 C55 -174.6(3) . .
C54 C49 C50 C55 -2.3(5) . .
Y4 C49 C50 C55 119.0(3) . .
C48 C49 C50 Y4 66.5(2) . .
C54 C49 C50 Y4 -121.3(3) . .
C29 Y4 C50 C49 114.33(17) . .
C36 Y4 C50 C49 -76.3(2) . .
C48 Y4 C50 C49 -37.11(16) . .
C47 Y4 C50 C49 -77.44(18) . .
C51 Y4 C50 C49 -114.6(2) . .
Al3 Y4 C50 C49 154.70(16) . .
Al4 Y4 C50 C49 74.56(16) . .
C29 Y4 C50 C51 -131.09(17) . .
C36 Y4 C50 C51 38.3(2) . .
C48 Y4 C50 C51 77.47(18) . .
C47 Y4 C50 C51 37.14(16) . .
C49 Y4 C50 C51 114.6(2) . .
Al3 Y4 C50 C51 -90.71(16) . .
Al4 Y4 C50 C51 -170.86(15) . .
C29 Y4 C50 C55 -8.3(3) . .
C36 Y4 C50 C55 161.1(2) . .
C48 Y4 C50 C55 -159.7(3) . .
C47 Y4 C50 C55 160.0(3) . .
C49 Y4 C50 C55 -122.6(3) . .
C51 Y4 C50 C55 122.8(3) . .
Al3 Y4 C50 C55 32.1(2) . .
Al4 Y4 C50 C55 -48.0(2) . .
C48 C47 C51 C50 0.2(3) . .
C52 C47 C51 C50 -176.0(3) . .
Y4 C47 C51 C50 67.5(2) . .
C48 C47 C51 C56 172.6(3) . .
C52 C47 C51 C56 -3.7(5) . .
Y4 C47 C51 C56 -120.1(3) . .
C48 C47 C51 Y4 -67.3(2) . .
C52 C47 C51 Y4 116.5(3) . .
C49 C50 C51 C47 0.1(3) . .
C55 C50 C51 C47 174.3(3) . .
Y4 C50 C51 C47 -66.80(19) . .
C49 C50 C51 C56 -172.4(3) . .
C55 C50 C51 C56 1.7(5) . .
Y4 C50 C51 C56 120.6(3) . .
C49 C50 C51 Y4 66.9(2) . .
C55 C50 C51 Y4 -118.9(3) . .
C29 Y4 C51 C47 169.68(15) . .
C36 Y4 C51 C47 -40.99(18) . .
C48 Y4 C51 C47 37.23(16) . .
C49 Y4 C51 C47 77.62(18) . .
C50 Y4 C51 C47 114.3(2) . .
Al3 Y4 C51 C47 -154.15(15) . .
Al4 Y4 C51 C47 126.46(15) . .
C29 Y4 C51 C50 55.38(18) . .
C36 Y4 C51 C50 -155.28(16) . .
C48 Y4 C51 C50 -77.07(18) . .
C47 Y4 C51 C50 -114.3(2) . .
C49 Y4 C51 C50 -36.67(16) . .
Al3 Y4 C51 C50 91.56(16) . .
Al4 Y4 C51 C50 12.2(2) . .
C29 Y4 C51 C56 -66.4(3) . .
C36 Y4 C51 C56 82.9(2) . .
C48 Y4 C51 C56 161.1(3) . .
C47 Y4 C51 C56 123.9(3) . .
C49 Y4 C51 C56 -158.5(3) . .
C50 Y4 C51 C56 -121.8(3) . .
Al3 Y4 C51 C56 -30.3(2) . .
Al4 Y4 C51 C56 -109.7(2) . .
